data_4135303
loop_
_publ_author_name
'Peil, Sebastian'
'Bistoni, Giovanni'
'Goddard, Richard'
'F\"urstner, Alois'

_publ_section_title
;
 Hydrogenative Metathesis of Enynes via Piano-Stool Ruthenium Carbene
 Complexes Formed by Alkyne <i>gem</i>-Hydrogenation.
;
_journal_issue 43
_journal_name_full 'Journal of the American Chemical Society'
_journal_page_first 18541
_journal_page_last 18553
_journal_paper_doi 10.1021/jacs.0c07808
_journal_volume 142
_journal_year 2020
_chemical_absolute_configuration unk
_chemical_formula_moiety 'C25 H41 Cl O Ru'
_chemical_formula_sum 'C25 H41 Cl O Ru'
_chemical_formula_weight 494.10
_chemical_name_systematic
;
(hapto-3-(1-(methoxycyclohexyl)-hex-5-ene-2-ylidenyl))-
(hapto-5-pentamethylcyclopentadienyl)-chloro-ruthenium(ii)
;
_chemical_properties_physical 'air-sensitive, moisture-sensitive, heat-sensitive'
_space_group_crystal_system monoclinic
_space_group_IT_number 7
_space_group_name_Hall 'P -2yac'
_space_group_name_H-M_alt 'P 1 n 1'
_atom_sites_solution_hydrogens geom
_atom_sites_solution_primary direct
_atom_sites_solution_secondary difmap
_audit_block_code PEV-PA-395-01_12364_100_K
_audit_creation_date 2020-04-01
_audit_creation_method SHELXL-2018/3
_cell_angle_alpha 90
_cell_angle_beta 107.910(8)
_cell_angle_gamma 90
_cell_formula_units_Z 12
_cell_length_a 19.802(3)
_cell_length_b 16.260(2)
_cell_length_c 23.261(2)
_cell_measurement_reflns_used 270964
_cell_measurement_temperature 100(2)
_cell_measurement_theta_max 33.1
_cell_measurement_theta_min 2.6346
_cell_volume 7126.6(16)
_computing_cell_refinement 'REVALCCD V. 1.6, 2008'
_computing_data_collection 'DATCOL (Bruker AXS, 2006)'
_computing_data_reduction 'REVALCCD V. 1.6, 2008'
_computing_molecular_graphics 'DIAMOND (Crystal Impact GbR, 1997-2013)'
_computing_structure_refinement 'SHELXL (Sheldrick, 2015)'
_computing_structure_solution 'SHELXT (Sheldrick, 2015)'
_diffrn_ambient_temperature 100(2)
_diffrn_detector_area_resol_mean 18.02
_diffrn_measured_fraction_theta_full 0.996
_diffrn_measured_fraction_theta_max 0.998
_diffrn_measurement_device_type 'Bruker AXS Enraf-Nonius KappaCCD'
_diffrn_measurement_method 'CCD \f- and \w-scans'
_diffrn_radiation_monochromator 'Incoatec Helios focusing multilayer optics'
_diffrn_radiation_source '0.2 x 2mm^2^ focus rotating anode'
_diffrn_radiation_type MoK\a
_diffrn_radiation_wavelength 0.71073
_diffrn_reflns_av_R_equivalents 0.0647
_diffrn_reflns_av_unetI/netI 0.0592
_diffrn_reflns_Laue_measured_fraction_full 0.996
_diffrn_reflns_Laue_measured_fraction_max 0.998
_diffrn_reflns_limit_h_max 29
_diffrn_reflns_limit_h_min -29
_diffrn_reflns_limit_k_max 24
_diffrn_reflns_limit_k_min -24
_diffrn_reflns_limit_l_max 34
_diffrn_reflns_limit_l_min -34
_diffrn_reflns_number 222409
_diffrn_reflns_point_group_measured_fraction_full 0.995
_diffrn_reflns_point_group_measured_fraction_max 0.975
_diffrn_reflns_theta_full 25.242
_diffrn_reflns_theta_max 32.030
_diffrn_reflns_theta_min 3.721
_exptl_absorpt_coefficient_mu 0.785
_exptl_absorpt_correction_T_max 0.90734
_exptl_absorpt_correction_T_min 0.83421
_exptl_absorpt_correction_type gaussian
_exptl_absorpt_process_details 'SADABS (Bruker AXS, 2012)'
_exptl_crystal_colour red
_exptl_crystal_density_diffrn 1.382
_exptl_crystal_description prism
_exptl_crystal_F_000 3120
_exptl_crystal_recrystallization_method 'Re-crystallisation from solvent:  pentane'
_exptl_crystal_size_max 0.16
_exptl_crystal_size_mid 0.14
_exptl_crystal_size_min 0.10
_refine_diff_density_max 3.378
_refine_diff_density_min -1.447
_refine_diff_density_rms 0.194
_refine_ls_abs_structure_details
;
 Refined as an inversion twin.
;
_refine_ls_abs_structure_Flack 0.27(5)
_refine_ls_extinction_method none
_refine_ls_goodness_of_fit_ref 1.061
_refine_ls_hydrogen_treatment constr
_refine_ls_matrix_type full
_refine_ls_number_parameters 1616
_refine_ls_number_reflns 48407
_refine_ls_number_restraints 1010
_refine_ls_restrained_S_all 1.062
_refine_ls_R_factor_all 0.1196
_refine_ls_R_factor_gt 0.0809
_refine_ls_shift/su_max 0.001
_refine_ls_shift/su_mean 0.000
_refine_ls_structure_factor_coef Fsqd
_refine_ls_weighting_details 'w=1/[\s^2^(Fo^2^)+(0.1050P)^2^+27.9035P] where P=(Fo^2^+2Fc^2^)/3'
_refine_ls_weighting_scheme calc
_refine_ls_wR_factor_gt 0.1991
_refine_ls_wR_factor_ref 0.2286
_reflns_Friedel_coverage 0.954
_reflns_Friedel_fraction_full 0.993
_reflns_Friedel_fraction_max 0.953
_reflns_number_gt 34434
_reflns_number_total 48407
_reflns_threshold_expression 'I > 2\s(I)'
_cod_data_source_file ja0c07808_si_008.cif
_cod_data_source_block 59
_cod_depositor_comments 'Adding full bibliography for 4135300--4135305.cif.'
_cod_original_cell_volume 7126.5(16)
_cod_original_sg_symbol_H-M 'P n'
_cod_database_code 4135303
_shelx_shelxl_version_number 2018/3
_shelx_space_group_comment
;
The symmetry employed for this shelxl refinement is uniquely defined
by the following loop, which should always be used as a source of
symmetry information in preference to the above space-group names.
They are only intended as comments.
;
_shelx_estimated_absorpt_t_min 0.885
_shelx_estimated_absorpt_t_max 0.926

loop_
_space_group_symop_operation_xyz
'x, y, z'
'x+1/2, -y, z+1/2'

loop_
_atom_site_label
_atom_site_type_symbol
_atom_site_fract_x
_atom_site_fract_y
_atom_site_fract_z
_atom_site_U_iso_or_equiv
_atom_site_adp_type
_atom_site_occupancy
_atom_site_site_symmetry_order
_atom_site_calc_flag
_atom_site_refinement_flags_posn
_atom_site_refinement_flags_adp
_atom_site_refinement_flags_occupancy
_atom_site_disorder_assembly
_atom_site_disorder_group
C1_1 C 0.4755(5) 0.1999(6) -0.0104(5) 0.0242(19) Uani 1 1 d . U . A 1
C2_1 C 0.4983(5) 0.1376(6) -0.0475(5) 0.029(2) Uani 1 1 d . U . A 1
H2A_1 H 0.483076 0.155938 -0.090190 0.035 Uiso 1 1 calc R U . A 1
H2B_1 H 0.473871 0.084948 -0.045624 0.035 Uiso 1 1 calc R U . A 1
C3_1 C 0.5781(6) 0.1227(7) -0.0274(5) 0.031(2) Uani 1 1 d . U . A 1
H3A_1 H 0.587733 0.063388 -0.019290 0.038 Uiso 1 1 calc R U . A 1
H3B_1 H 0.597657 0.139208 -0.059993 0.038 Uiso 1 1 calc R U . A 1
C4_1 C 0.6136(6) 0.1710(7) 0.0286(7) 0.041(3) Uani 1 1 d . U . A 1
H4_1 H 0.661349 0.192631 0.030112 0.049 Uiso 1 1 calc R U . A 1
C5_1 C 0.6069(5) 0.1538(7) 0.0863(6) 0.032(2) Uani 1 1 d . U . A 1
C6_1 C 0.6641(7) 0.1776(9) 0.1430(6) 0.043(3) Uani 1 1 d . U . A 1
H6A_1 H 0.685104 0.230063 0.136689 0.064 Uiso 1 1 calc R U . A 1
H6B_1 H 0.700879 0.134958 0.153089 0.064 Uiso 1 1 calc R U . A 1
H6C_1 H 0.643698 0.183205 0.176203 0.064 Uiso 1 1 calc R U . A 1
C7_1 C 0.5636(5) 0.0793(7) 0.0951(6) 0.034(2) Uani 1 1 d . U . A 1
H7A_1 H 0.531169 0.062249 0.055865 0.051 Uiso 1 1 calc R U . A 1
H7B_1 H 0.536248 0.094051 0.122173 0.051 Uiso 1 1 calc R U . A 1
H7C_1 H 0.595864 0.033825 0.112704 0.051 Uiso 1 1 calc R U . A 1
C8_1 C 0.3982(5) 0.2196(6) -0.0263(5) 0.0267(19) Uani 1 1 d . U . A 1
H8A_1 H 0.384683 0.249799 -0.065091 0.032 Uiso 1 1 calc R U . A 1
H8B_1 H 0.392101 0.258061 0.004765 0.032 Uiso 1 1 calc R U . A 1
C9_1 C 0.3441(6) 0.1486(6) -0.0323(5) 0.027(2) Uani 1 1 d . U . A 1
C10_1 C 0.3636(5) 0.0947(7) 0.0265(5) 0.028(2) Uani 1 1 d . U . A 1
H10A_1 H 0.408312 0.064664 0.030336 0.034 Uiso 1 1 calc R U . A 1
H10B_1 H 0.371910 0.131167 0.062075 0.034 Uiso 1 1 calc R U . A 1
C11_1 C 0.3057(5) 0.0332(7) 0.0263(6) 0.035(2) Uani 1 1 d . U . A 1
H11A_1 H 0.300797 -0.006611 -0.007001 0.042 Uiso 1 1 calc R U . A 1
H11B_1 H 0.320055 0.002166 0.064746 0.042 Uiso 1 1 calc R U . A 1
C12_1 C 0.2349(6) 0.0735(8) 0.0185(5) 0.034(2) Uani 1 1 d . U . A 1
H12A_1 H 0.238108 0.108721 0.053995 0.041 Uiso 1 1 calc R U . A 1
H12B_1 H 0.198651 0.030690 0.016283 0.041 Uiso 1 1 calc R U . A 1
C13_1 C 0.2122(6) 0.1265(8) -0.0397(5) 0.036(2) Uani 1 1 d . U . A 1
H13A_1 H 0.203252 0.090501 -0.075636 0.043 Uiso 1 1 calc R U . A 1
H13B_1 H 0.167822 0.156287 -0.042293 0.043 Uiso 1 1 calc R U . A 1
C14_1 C 0.2713(5) 0.1885(7) -0.0388(5) 0.032(2) Uani 1 1 d . U . A 1
H14A_1 H 0.276623 0.227129 -0.004827 0.038 Uiso 1 1 calc R U . A 1
H14B_1 H 0.256542 0.220831 -0.076690 0.038 Uiso 1 1 calc R U . A 1
C15_1 C 0.3171(8) 0.1247(8) -0.1404(5) 0.047(3) Uani 1 1 d . U . A 1
H15A_1 H 0.318387 0.081219 -0.169180 0.071 Uiso 1 1 calc R U . A 1
H15B_1 H 0.348901 0.169476 -0.143404 0.071 Uiso 1 1 calc R U . A 1
H15C_1 H 0.268542 0.145770 -0.149565 0.071 Uiso 1 1 calc R U . A 1
C16_1 C 0.5872(6) 0.3490(6) -0.0064(5) 0.029(2) Uani 1 1 d . U . A 1
C17_1 C 0.6254(7) 0.3691(7) 0.0553(6) 0.036(2) Uani 1 1 d . U . A 1
C18_1 C 0.5784(6) 0.3959(6) 0.0844(5) 0.033(2) Uani 1 1 d . U . A 1
C19_1 C 0.5089(7) 0.3988(7) 0.0397(6) 0.037(3) Uani 1 1 d . U . A 1
C20_1 C 0.5171(6) 0.3755(7) -0.0158(6) 0.033(2) Uani 1 1 d . U . A 1
C21_1 C 0.6229(8) 0.3267(8) -0.0546(7) 0.044(3) Uani 1 1 d . U . A 1
H21A_1 H 0.587719 0.302182 -0.089679 0.067 Uiso 1 1 calc R U . A 1
H21B_1 H 0.661295 0.287276 -0.037668 0.067 Uiso 1 1 calc R U . A 1
H21C_1 H 0.642413 0.376566 -0.067183 0.067 Uiso 1 1 calc R U . A 1
C22_1 C 0.7075(6) 0.3629(7) 0.0839(7) 0.040(3) Uani 1 1 d . U . A 1
H22A_1 H 0.723857 0.309517 0.073813 0.060 Uiso 1 1 calc R U . A 1
H22B_1 H 0.719927 0.368324 0.127861 0.060 Uiso 1 1 calc R U . A 1
H22C_1 H 0.730289 0.407052 0.067884 0.060 Uiso 1 1 calc R U . A 1
C23_1 C 0.5921(8) 0.4257(8) 0.1465(5) 0.045(3) Uani 1 1 d . U . A 1
H23A_1 H 0.588964 0.485861 0.146359 0.068 Uiso 1 1 calc R U . A 1
H23B_1 H 0.639637 0.408596 0.171092 0.068 Uiso 1 1 calc R U . A 1
H23C_1 H 0.556695 0.402542 0.163564 0.068 Uiso 1 1 calc R U . A 1
C24_1 C 0.4413(8) 0.4294(9) 0.0500(7) 0.053(4) Uani 1 1 d . U . A 1
H24A_1 H 0.400738 0.417229 0.014382 0.079 Uiso 1 1 calc R U . A 1
H24B_1 H 0.444519 0.488982 0.056827 0.079 Uiso 1 1 calc R U . A 1
H24C_1 H 0.434805 0.401931 0.085409 0.079 Uiso 1 1 calc R U . A 1
C25_1 C 0.4629(7) 0.3818(7) -0.0765(7) 0.042(3) Uani 1 1 d . U . A 1
H25A_1 H 0.475940 0.426266 -0.099428 0.064 Uiso 1 1 calc R U . A 1
H25B_1 H 0.416387 0.393453 -0.071660 0.064 Uiso 1 1 calc R U . A 1
H25C_1 H 0.460770 0.329711 -0.098192 0.064 Uiso 1 1 calc R U . A 1
O1_1 O 0.3398(4) 0.0915(5) -0.0796(4) 0.0353(17) Uani 1 1 d . U . A 1
Cl1A_1 Cl 0.49130(18) 0.2461(2) 0.12704(15) 0.0272(9) Uani 0.918(13) 1 d . U P A 1
Ru1A_1 Ru 0.54518(14) 0.26233(10) 0.04686(10) 0.0184(3) Uani 0.918(13) 1 d . U P A 1
Cl1B_1 Cl 0.5030(16) 0.203(2) 0.1257(14) 0.026(9) Uiso 0.082(13) 1 d . . P A 2
Ru1B_1 Ru 0.5309(12) 0.2677(14) 0.0385(10) 0.015(4) Uiso 0.082(13) 1 d . . P A 2
C1_2 C 0.4556(7) 0.2186(9) 0.3128(6) 0.039(3) Uani 1 1 d . U . B 1
C2_2 C 0.4254(7) 0.2785(8) 0.2595(7) 0.045(3) Uani 1 1 d . U . B 1
H2A_2 H 0.374513 0.287744 0.254487 0.054 Uiso 1 1 calc R U . B 1
H2B_2 H 0.428655 0.252001 0.222100 0.054 Uiso 1 1 calc R U . B 1
C3_2 C 0.4637(6) 0.3641(7) 0.2667(7) 0.037(3) Uani 1 1 d . U . B 1
H3A_2 H 0.489027 0.369763 0.236188 0.044 Uiso 1 1 calc R U . B 1
H3B_2 H 0.428423 0.408945 0.260359 0.044 Uiso 1 1 calc R U . B 1
C4_2 C 0.5156(6) 0.3695(6) 0.3291(6) 0.035(3) Uani 1 1 d . U . B 1
H4_2 H 0.559784 0.400319 0.330565 0.042 Uiso 1 1 calc R U . B 1
C5_2 C 0.4958(6) 0.3791(8) 0.3812(7) 0.040(3) Uani 1 1 d . U . B 1
C6_2 C 0.5454(9) 0.4210(10) 0.4401(10) 0.073(5) Uani 1 1 d . U . B 1
H6A_2 H 0.594295 0.421593 0.438679 0.109 Uiso 1 1 calc R U . B 1
H6B_2 H 0.543226 0.389824 0.475596 0.109 Uiso 1 1 calc R U . B 1
H6C_2 H 0.529409 0.477486 0.442768 0.109 Uiso 1 1 calc R U . B 1
C7_2 C 0.4179(8) 0.3863(11) 0.3779(8) 0.061(4) Uani 1 1 d . U . B 1
H7A_2 H 0.388375 0.358356 0.341505 0.091 Uiso 1 1 calc R U . B 1
H7B_2 H 0.404512 0.444493 0.376342 0.091 Uiso 1 1 calc R U . B 1
H7C_2 H 0.410709 0.360704 0.413710 0.091 Uiso 1 1 calc R U . B 1
C8_2 C 0.4239(6) 0.1387(7) 0.3112(7) 0.040(3) Uani 1 1 d . U . B 1
H8A_2 H 0.441817 0.115760 0.352536 0.049 Uiso 1 1 calc R U . B 1
H8B_2 H 0.443015 0.103582 0.285091 0.049 Uiso 1 1 calc R U . B 1
C9_2 C 0.3433(5) 0.1271(7) 0.2902(5) 0.027(2) Uani 1 1 d . U . B 1
C10_2 C 0.3015(10) 0.1768(10) 0.3209(9) 0.072(5) Uani 1 1 d . U . B 1
H10A_2 H 0.304677 0.235342 0.310409 0.086 Uiso 1 1 calc R U . B 1
H10B_2 H 0.323506 0.171265 0.365096 0.086 Uiso 1 1 calc R U . B 1
C11_2 C 0.2226(9) 0.1530(11) 0.3049(9) 0.066(5) Uani 1 1 d . U . B 1
H11A_2 H 0.198283 0.189504 0.326268 0.080 Uiso 1 1 calc R U . B 1
H11B_2 H 0.199231 0.159051 0.260857 0.080 Uiso 1 1 calc R U . B 1
C12_2 C 0.2180(10) 0.0656(10) 0.3234(11) 0.072(5) Uani 1 1 d . U . B 1
H12A_2 H 0.168435 0.050084 0.319457 0.086 Uiso 1 1 calc R U . B 1
H12B_2 H 0.248032 0.056121 0.365543 0.086 Uiso 1 1 calc R U . B 1
C13_2 C 0.2475(8) 0.0154(8) 0.2760(8) 0.055(4) Uani 1 1 d . U . B 1
H13A_2 H 0.239149 -0.044356 0.278555 0.066 Uiso 1 1 calc R U . B 1
H13B_2 H 0.223668 0.034036 0.234139 0.066 Uiso 1 1 calc R U . B 1
C14_2 C 0.3282(7) 0.0342(7) 0.2947(7) 0.048(3) Uani 1 1 d . U . B 1
H14A_2 H 0.350686 0.015539 0.336762 0.057 Uiso 1 1 calc R U . B 1
H14B_2 H 0.349739 0.002995 0.268264 0.057 Uiso 1 1 calc R U . B 1
C15_2 C 0.3304(8) 0.1131(8) 0.1821(6) 0.040(3) Uani 1 1 d . U . B 1
H15A_2 H 0.304140 0.061272 0.171764 0.060 Uiso 1 1 calc R U . B 1
H15B_2 H 0.381428 0.101630 0.196224 0.060 Uiso 1 1 calc R U . B 1
H15C_2 H 0.319375 0.148429 0.146267 0.060 Uiso 1 1 calc R U . B 1
C16_2 C 0.6291(7) 0.2462(8) 0.3380(7) 0.043(3) Uani 1 1 d . U . B 1
C17_2 C 0.6615(6) 0.2669(8) 0.4023(6) 0.038(3) Uani 1 1 d . U . B 1
C18_2 C 0.6451(7) 0.1989(9) 0.4359(7) 0.047(3) Uani 1 1 d . U . B 1
C19_2 C 0.6066(6) 0.1390(8) 0.3941(7) 0.042(3) Uani 1 1 d . U . B 1
C20_2 C 0.6019(6) 0.1628(8) 0.3339(6) 0.034(2) Uani 1 1 d . U . B 1
C21_2 C 0.6405(5) 0.2958(7) 0.2853(6) 0.031(2) Uani 1 1 d . U . B 1
H21A_2 H 0.685337 0.279260 0.279166 0.046 Uiso 1 1 calc R U . B 1
H21B_2 H 0.642104 0.354622 0.294899 0.046 Uiso 1 1 calc R U . B 1
H21C_2 H 0.601241 0.285137 0.248445 0.046 Uiso 1 1 calc R U . B 1
C22_2 C 0.7065(6) 0.3447(9) 0.4245(6) 0.038(3) Uani 1 1 d . U . B 1
H22A_2 H 0.753940 0.336823 0.420641 0.057 Uiso 1 1 calc R U . B 1
H22B_2 H 0.710399 0.354798 0.466960 0.057 Uiso 1 1 calc R U . B 1
H22C_2 H 0.683640 0.391962 0.400049 0.057 Uiso 1 1 calc R U . B 1
C23_2 C 0.6658(8) 0.1880(10) 0.4979(7) 0.053(4) Uani 1 1 d . U . B 1
H23A_2 H 0.625752 0.166925 0.509819 0.080 Uiso 1 1 calc R U . B 1
H23B_2 H 0.681345 0.240762 0.517931 0.080 Uiso 1 1 calc R U . B 1
H23C_2 H 0.705117 0.148551 0.509737 0.080 Uiso 1 1 calc R U . B 1
C24_2 C 0.5793(10) 0.0599(10) 0.4166(9) 0.095(8) Uani 1 1 d . U . B 1
H24A_2 H 0.544862 0.032446 0.382515 0.142 Uiso 1 1 calc R U . B 1
H24B_2 H 0.556406 0.074324 0.447093 0.142 Uiso 1 1 calc R U . B 1
H24C_2 H 0.619268 0.022834 0.434482 0.142 Uiso 1 1 calc R U . B 1
C25_2 C 0.5784(7) 0.1156(8) 0.2853(9) 0.063(5) Uani 1 1 d . U . B 1
H25A_2 H 0.533019 0.090766 0.284408 0.076 Uiso 1 1 calc R U . B 1
H25B_2 H 0.613099 0.072064 0.286545 0.076 Uiso 1 1 calc R U . B 1
H25C_2 H 0.571830 0.149044 0.248902 0.076 Uiso 1 1 calc R U . B 1
O1_2 O 0.3111(5) 0.1520(6) 0.2267(5) 0.054(3) Uani 1 1 d . U . B 1
Cl1A_2 Cl 0.4899(3) 0.2130(6) 0.4554(2) 0.0254(14) Uani 0.74(3) 1 d . U P B 1
Ru1A_2 Ru 0.5364(2) 0.2519(3) 0.37363(19) 0.0149(5) Uani 0.74(3) 1 d . U P B 1
Cl1B_2 Cl 0.4893(11) 0.239(2) 0.4581(10) 0.047(6) Uiso 0.26(3) 1 d . . P B 2
Ru1B_2 Ru 0.5457(6) 0.2618(7) 0.3821(5) 0.0183(14) Uiso 0.26(3) 1 d . . P B 2
C1_3 C 0.4724(6) 0.2053(7) 0.6570(6) 0.035(2) Uani 1 1 d . U . C 1
C2_3 C 0.5005(6) 0.1377(7) 0.6244(6) 0.040(2) Uani 1 1 d . U . C 1
H2A_3 H 0.484272 0.149017 0.580477 0.048 Uiso 1 1 calc R U . C 1
H2B_3 H 0.480095 0.084298 0.631046 0.048 Uiso 1 1 calc R U . C 1
C3_3 C 0.5826(6) 0.1309(7) 0.6461(7) 0.045(3) Uani 1 1 d . U . C 1
H3A_3 H 0.597063 0.073875 0.659254 0.054 Uiso 1 1 calc R U . C 1
H3B_3 H 0.601614 0.144809 0.612580 0.054 Uiso 1 1 calc R U . C 1
C4_3 C 0.6114(7) 0.1888(9) 0.6973(9) 0.055(4) Uani 1 1 d . U . C 1
H4_3 H 0.657713 0.213478 0.697582 0.067 Uiso 1 1 calc R U . C 1
C5_3 C 0.6062(7) 0.1776(8) 0.7574(7) 0.044(3) Uani 1 1 d . U . C 1
C6_3 C 0.6590(8) 0.2117(12) 0.8141(9) 0.070(5) Uani 1 1 d . U . C 1
H6A_3 H 0.680455 0.261923 0.804246 0.105 Uiso 1 1 calc R U . C 1
H6B_3 H 0.696222 0.170780 0.830985 0.105 Uiso 1 1 calc R U . C 1
H6C_3 H 0.634640 0.224353 0.843888 0.105 Uiso 1 1 calc R U . C 1
C7_3 C 0.5666(7) 0.1038(8) 0.7711(6) 0.044(3) Uani 1 1 d . U . C 1
H7A_3 H 0.529474 0.087072 0.734368 0.067 Uiso 1 1 calc R U . C 1
H7B_3 H 0.545035 0.118571 0.802393 0.067 Uiso 1 1 calc R U . C 1
H7C_3 H 0.599928 0.058220 0.785516 0.067 Uiso 1 1 calc R U . C 1
C8_3 C 0.3962(7) 0.2182(8) 0.6394(6) 0.043(3) Uani 1 1 d . U . C 1
H8A_3 H 0.382329 0.246017 0.599594 0.052 Uiso 1 1 calc R U . C 1
H8B_3 H 0.386975 0.257523 0.668562 0.052 Uiso 1 1 calc R U . C 1
C9_3 C 0.3452(6) 0.1458(7) 0.6343(6) 0.031(2) Uani 1 1 d . U . C 1
C10_3 C 0.3655(6) 0.0962(8) 0.6963(6) 0.045(3) Uani 1 1 d . U . C 1
H10A_3 H 0.410975 0.067080 0.701841 0.054 Uiso 1 1 calc R U . C 1
H10B_3 H 0.372555 0.135590 0.730103 0.054 Uiso 1 1 calc R U . C 1
C11_3 C 0.3089(6) 0.0337(8) 0.6988(7) 0.047(3) Uani 1 1 d . U . C 1
H11A_3 H 0.304970 -0.008652 0.667414 0.056 Uiso 1 1 calc R U . C 1
H11B_3 H 0.323874 0.005989 0.738646 0.056 Uiso 1 1 calc R U . C 1
C12_3 C 0.2370(6) 0.0729(8) 0.6892(6) 0.040(3) Uani 1 1 d . U . C 1
H12A_3 H 0.201678 0.029698 0.688905 0.049 Uiso 1 1 calc R U . C 1
H12B_3 H 0.239379 0.110954 0.723023 0.049 Uiso 1 1 calc R U . C 1
C13_3 C 0.2140(6) 0.1194(10) 0.6305(6) 0.050(3) Uani 1 1 d . U . C 1
H13A_3 H 0.168413 0.147491 0.626308 0.060 Uiso 1 1 calc R U . C 1
H13B_3 H 0.206521 0.080344 0.596442 0.060 Uiso 1 1 calc R U . C 1
C14_3 C 0.2691(6) 0.1824(8) 0.6275(6) 0.043(3) Uani 1 1 d . U . C 1
H14A_3 H 0.273531 0.223450 0.659953 0.051 Uiso 1 1 calc R U . C 1
H14B_3 H 0.251948 0.211672 0.588405 0.051 Uiso 1 1 calc R U . C 1
C15_3 C 0.3222(10) 0.1184(10) 0.5274(7) 0.061(4) Uani 1 1 d . U . C 1
H15A_3 H 0.323951 0.073100 0.500131 0.091 Uiso 1 1 calc R U . C 1
H15B_3 H 0.355072 0.161860 0.524038 0.091 Uiso 1 1 calc R U . C 1
H15C_3 H 0.273881 0.140564 0.516424 0.091 Uiso 1 1 calc R U . C 1
C16_3 C 0.5754(7) 0.3602(7) 0.6502(6) 0.045(3) Uani 1 1 d . U . C 1
C17_3 C 0.6135(8) 0.3897(9) 0.7120(7) 0.053(3) Uani 1 1 d . U . C 1
C18_3 C 0.5613(9) 0.4179(9) 0.7379(7) 0.058(4) Uani 1 1 d . U . C 1
C19_3 C 0.4916(8) 0.4110(9) 0.6949(8) 0.052(4) Uani 1 1 d . U . C 1
C20_3 C 0.5018(8) 0.3855(9) 0.6405(8) 0.053(4) Uani 1 1 d . U . C 1
C21_3 C 0.6198(11) 0.3286(11) 0.6066(9) 0.073(6) Uani 1 1 d . U . C 1
H21A_3 H 0.586801 0.313455 0.567133 0.110 Uiso 1 1 calc R U . C 1
H21B_3 H 0.648210 0.280561 0.624805 0.110 Uiso 1 1 calc R U . C 1
H21C_3 H 0.651166 0.372641 0.601397 0.110 Uiso 1 1 calc R U . C 1
C22_3 C 0.6975(8) 0.3870(12) 0.7421(9) 0.070(5) Uani 1 1 d . U . C 1
H22A_3 H 0.715734 0.334322 0.732731 0.105 Uiso 1 1 calc R U . C 1
H22B_3 H 0.709123 0.392977 0.785988 0.105 Uiso 1 1 calc R U . C 1
H22C_3 H 0.719212 0.432056 0.726017 0.105 Uiso 1 1 calc R U . C 1
C23_3 C 0.5744(12) 0.4529(11) 0.7987(8) 0.079(5) Uani 1 1 d . U . C 1
H23A_3 H 0.575745 0.513035 0.796380 0.119 Uiso 1 1 calc R U . C 1
H23B_3 H 0.619978 0.432753 0.825289 0.119 Uiso 1 1 calc R U . C 1
H23C_3 H 0.536298 0.436253 0.814890 0.119 Uiso 1 1 calc R U . C 1
C24_3 C 0.4238(9) 0.4357(12) 0.7031(8) 0.072(5) Uani 1 1 d . U . C 1
H24A_3 H 0.384713 0.419852 0.667429 0.086 Uiso 1 1 calc R U . C 1
H24B_3 H 0.423345 0.495490 0.708504 0.086 Uiso 1 1 calc R U . C 1
H24C_3 H 0.418176 0.408390 0.738914 0.086 Uiso 1 1 calc R U . C 1
C25_3 C 0.4538(9) 0.3782(9) 0.5815(9) 0.056(4) Uani 1 1 d . U . C 1
H25A_3 H 0.421374 0.425289 0.573027 0.067 Uiso 1 1 calc R U . C 1
H25B_3 H 0.426534 0.327217 0.578418 0.067 Uiso 1 1 calc R U . C 1
H25C_3 H 0.480328 0.377009 0.552215 0.067 Uiso 1 1 calc R U . C 1
O1_3 O 0.3433(5) 0.0872(6) 0.5915(4) 0.048(2) Uani 1 1 d . U . C 1
Cl1A_3 Cl 0.4798(2) 0.2699(3) 0.7882(2) 0.0295(12) Uani 0.712(15) 1 d . U P C 1
Ru1A_3 Ru 0.53419(15) 0.2825(2) 0.70721(13) 0.0202(4) Uani 0.712(15) 1 d . U P C 1
Cl1B_3 Cl 0.4938(7) 0.2347(10) 0.7916(6) 0.031(3) Uiso 0.288(15) 1 d . . P C 2
Ru1B_3 Ru 0.5447(3) 0.2657(5) 0.7145(3) 0.0187(11) Uiso 0.288(15) 1 d . . P C 2
C1_4 C 0.5387(5) 0.7285(5) 0.2802(5) 0.0225(18) Uani 1 1 d . U . D 1
C2_4 C 0.5718(6) 0.7857(7) 0.3333(6) 0.034(2) Uani 1 1 d . U . D 1
H2A_4 H 0.568510 0.760192 0.370981 0.041 Uiso 1 1 calc R U . D 1
H2B_4 H 0.622669 0.793724 0.337519 0.041 Uiso 1 1 calc R U . D 1
C3_4 C 0.5349(7) 0.8678(7) 0.3244(7) 0.043(3) Uani 1 1 d . U . D 1
H3A_4 H 0.570521 0.912223 0.329573 0.052 Uiso 1 1 calc R U . D 1
H3B_4 H 0.510534 0.875290 0.355311 0.052 Uiso 1 1 calc R U . D 1
C4_4 C 0.4806(6) 0.8739(7) 0.2611(7) 0.036(3) Uani 1 1 d . U . D 1
H4_4 H 0.437479 0.906596 0.260244 0.043 Uiso 1 1 calc R U . D 1
C5_4 C 0.4969(7) 0.8769(8) 0.2072(7) 0.041(3) Uani 1 1 d . U . D 1
C6_4 C 0.4477(7) 0.9184(8) 0.1493(7) 0.047(3) Uani 1 1 d . U . D 1
H6A_4 H 0.451144 0.888837 0.113613 0.070 Uiso 1 1 calc R U . D 1
H6B_4 H 0.462286 0.975691 0.147609 0.070 Uiso 1 1 calc R U . D 1
H6C_4 H 0.398504 0.916819 0.150156 0.070 Uiso 1 1 calc R U . D 1
C7_4 C 0.5749(7) 0.8795(8) 0.2065(7) 0.043(3) Uani 1 1 d . U . D 1
H7A_4 H 0.578567 0.851184 0.170357 0.065 Uiso 1 1 calc R U . D 1
H7B_4 H 0.605509 0.851974 0.242655 0.065 Uiso 1 1 calc R U . D 1
H7C_4 H 0.590012 0.936784 0.206020 0.065 Uiso 1 1 calc R U . D 1
C8_4 C 0.5710(6) 0.6437(7) 0.2849(6) 0.036(2) Uani 1 1 d . U . D 1
H8A_4 H 0.551637 0.617345 0.244784 0.043 Uiso 1 1 calc R U . D 1
H8B_4 H 0.553021 0.611785 0.313365 0.043 Uiso 1 1 calc R U . D 1
C9_4 C 0.6543(6) 0.6319(7) 0.3051(5) 0.029(2) Uani 1 1 d . U . D 1
C10_4 C 0.6885(6) 0.6797(6) 0.2674(5) 0.031(2) Uani 1 1 d . U . D 1
H10A_4 H 0.680816 0.739100 0.272292 0.037 Uiso 1 1 calc R U . D 1
H10B_4 H 0.665895 0.665430 0.224356 0.037 Uiso 1 1 calc R U . D 1
C11_4 C 0.7684(6) 0.6627(7) 0.2844(6) 0.037(2) Uani 1 1 d . U . D 1
H11A_4 H 0.788601 0.693067 0.256678 0.044 Uiso 1 1 calc R U . D 1
H11B_4 H 0.791981 0.682570 0.326005 0.044 Uiso 1 1 calc R U . D 1
C12_4 C 0.7824(7) 0.5724(10) 0.2809(8) 0.053(4) Uani 1 1 d . U . D 1
H12A_4 H 0.834274 0.562758 0.295147 0.064 Uiso 1 1 calc R U . D 1
H12B_4 H 0.764344 0.554479 0.238218 0.064 Uiso 1 1 calc R U . D 1
C13_4 C 0.7478(6) 0.5215(8) 0.3183(7) 0.044(3) Uani 1 1 d . U . D 1
H13A_4 H 0.770420 0.533870 0.361654 0.053 Uiso 1 1 calc R U . D 1
H13B_4 H 0.755071 0.462414 0.311877 0.053 Uiso 1 1 calc R U . D 1
C14_4 C 0.6680(6) 0.5395(8) 0.3013(6) 0.037(3) Uani 1 1 d . U . D 1
H14A_4 H 0.647544 0.509278 0.328947 0.045 Uiso 1 1 calc R U . D 1
H14B_4 H 0.644272 0.519864 0.259658 0.045 Uiso 1 1 calc R U . D 1
C15_4 C 0.6657(10) 0.6176(11) 0.4117(8) 0.060(4) Uani 1 1 d . U . D 1
H15A_4 H 0.614695 0.605938 0.397517 0.091 Uiso 1 1 calc R U . D 1
H15B_4 H 0.676752 0.651477 0.448304 0.091 Uiso 1 1 calc R U . D 1
H15C_4 H 0.692145 0.565787 0.420868 0.091 Uiso 1 1 calc R U . D 1
C16_4 C 0.3667(5) 0.7506(7) 0.2594(5) 0.030(2) Uani 1 1 d . U . D 1
C17_4 C 0.3319(6) 0.7688(9) 0.1949(6) 0.041(3) Uani 1 1 d . U . D 1
C18_4 C 0.3449(6) 0.7002(8) 0.1607(6) 0.038(3) Uani 1 1 d . U . D 1
C19_4 C 0.3852(6) 0.6412(8) 0.2043(7) 0.042(3) Uani 1 1 d . U . D 1
C20_4 C 0.3919(6) 0.6679(7) 0.2603(7) 0.040(3) Uani 1 1 d . U . D 1
C21_4 C 0.3619(9) 0.8026(9) 0.3119(6) 0.051(4) Uani 1 1 d . U . D 1
H21A_4 H 0.324548 0.843966 0.297360 0.076 Uiso 1 1 calc R U . D 1
H21B_4 H 0.407476 0.830208 0.330394 0.076 Uiso 1 1 calc R U . D 1
H21C_4 H 0.350737 0.767473 0.341957 0.076 Uiso 1 1 calc R U . D 1
C22_4 C 0.2911(7) 0.8462(10) 0.1757(8) 0.053(4) Uani 1 1 d . U . D 1
H22A_4 H 0.275591 0.849853 0.131459 0.079 Uiso 1 1 calc R U . D 1
H22B_4 H 0.321287 0.893429 0.192772 0.079 Uiso 1 1 calc R U . D 1
H22C_4 H 0.249457 0.846206 0.190029 0.079 Uiso 1 1 calc R U . D 1
C23_4 C 0.3202(8) 0.6855(11) 0.0957(6) 0.052(4) Uani 1 1 d . U . D 1
H23A_4 H 0.300427 0.736485 0.074739 0.062 Uiso 1 1 calc R U . D 1
H23B_4 H 0.283394 0.642886 0.086475 0.062 Uiso 1 1 calc R U . D 1
H23C_4 H 0.360033 0.667322 0.082303 0.062 Uiso 1 1 calc R U . D 1
C24_4 C 0.4068(6) 0.5596(8) 0.1852(6) 0.041(3) Uani 1 1 d . U . D 1
H24A_4 H 0.364844 0.524587 0.169887 0.061 Uiso 1 1 calc R U . D 1
H24B_4 H 0.440802 0.532862 0.220004 0.061 Uiso 1 1 calc R U . D 1
H24C_4 H 0.428999 0.568060 0.153380 0.061 Uiso 1 1 calc R U . D 1
C25_4 C 0.4187(6) 0.6204(7) 0.3207(5) 0.034(2) Uani 1 1 d . U . D 1
H25A_4 H 0.378265 0.606286 0.334729 0.052 Uiso 1 1 calc R U . D 1
H25B_4 H 0.452035 0.654857 0.350933 0.052 Uiso 1 1 calc R U . D 1
H25C_4 H 0.442630 0.569879 0.314605 0.052 Uiso 1 1 calc R U . D 1
O1_4 O 0.6851(4) 0.6599(5) 0.3667(3) 0.0279(15) Uani 1 1 d . U . D 1
Cl1A_4 Cl 0.4997(2) 0.7090(3) 0.13720(18) 0.0285(12) Uani 0.761(16) 1 d . U P D 1
Ru1A_4 Ru 0.45536(14) 0.75196(17) 0.21757(12) 0.0142(4) Uani 0.761(16) 1 d . U P D 1
Cl1B_4 Cl 0.5204(11) 0.7438(14) 0.1438(9) 0.050(5) Uiso 0.239(16) 1 d . . P D 2
Ru1B_4 Ru 0.4642(6) 0.7642(7) 0.2254(5) 0.029(2) Uiso 0.239(16) 1 d . . P D 2
C1_5 C 0.5320(8) 0.7115(10) 0.6087(7) 0.046(3) Uani 1 1 d . U . E 1
C2_5 C 0.5095(9) 0.6416(10) 0.6449(9) 0.065(4) Uani 1 1 d . U . E 1
H2A_5 H 0.529609 0.652968 0.688690 0.078 Uiso 1 1 calc R U . E 1
H2B_5 H 0.529262 0.588697 0.636475 0.078 Uiso 1 1 calc R U . E 1
C3_5 C 0.4233(9) 0.6335(9) 0.6276(9) 0.063(4) Uani 1 1 d . U . E 1
H3A_5 H 0.408710 0.575202 0.620355 0.076 Uiso 1 1 calc R U . E 1
H3B_5 H 0.406960 0.654669 0.660999 0.076 Uiso 1 1 calc R U . E 1
C4_5 C 0.3904(7) 0.6859(8) 0.5685(8) 0.044(3) Uani 1 1 d . U . E 1
H4_5 H 0.342856 0.709047 0.566272 0.053 Uiso 1 1 calc R U . E 1
C5_5 C 0.3957(7) 0.6683(10) 0.5144(8) 0.056(4) Uani 1 1 d . U . E 1
C6_5 C 0.3366(8) 0.7006(11) 0.4533(10) 0.073(5) Uani 1 1 d . U . E 1
H6A_5 H 0.360106 0.717662 0.423771 0.109 Uiso 1 1 calc R U . E 1
H6B_5 H 0.311001 0.747520 0.463026 0.109 Uiso 1 1 calc R U . E 1
H6C_5 H 0.302992 0.656182 0.436130 0.109 Uiso 1 1 calc R U . E 1
C7_5 C 0.4306(11) 0.5893(11) 0.5002(9) 0.078(6) Uani 1 1 d . U . E 1
H7A_5 H 0.397196 0.543356 0.494876 0.117 Uiso 1 1 calc R U . E 1
H7B_5 H 0.473489 0.577200 0.533672 0.117 Uiso 1 1 calc R U . E 1
H7C_5 H 0.443223 0.597136 0.462994 0.117 Uiso 1 1 calc R U . E 1
C8_5 C 0.6079(9) 0.7225(10) 0.6215(9) 0.060(4) Uani 1 1 d . U . E 1
H8A_5 H 0.624611 0.751499 0.660759 0.072 Uiso 1 1 calc R U . E 1
H8B_5 H 0.614059 0.761341 0.590716 0.072 Uiso 1 1 calc R U . E 1
C9_5 C 0.6606(7) 0.6516(8) 0.6248(6) 0.036(3) Uani 1 1 d . U . E 1
C10_5 C 0.6383(8) 0.5991(10) 0.5705(8) 0.057(4) Uani 1 1 d . U . E 1
H10A_5 H 0.626833 0.634058 0.533956 0.068 Uiso 1 1 calc R U . E 1
H10B_5 H 0.594811 0.568522 0.569965 0.068 Uiso 1 1 calc R U . E 1
C11_5 C 0.6978(8) 0.5366(9) 0.5693(8) 0.054(4) Uani 1 1 d . U . E 1
H11A_5 H 0.702372 0.494585 0.601035 0.064 Uiso 1 1 calc R U . E 1
H11B_5 H 0.684235 0.508137 0.529710 0.064 Uiso 1 1 calc R U . E 1
C12_5 C 0.7673(7) 0.5779(9) 0.5791(8) 0.049(3) Uani 1 1 d . U . E 1
H12A_5 H 0.804668 0.535297 0.586004 0.059 Uiso 1 1 calc R U . E 1
H12B_5 H 0.766226 0.608102 0.541909 0.059 Uiso 1 1 calc R U . E 1
C13_5 C 0.7856(8) 0.6324(10) 0.6274(7) 0.052(4) Uani 1 1 d . U . E 1
H13A_5 H 0.829585 0.661484 0.627464 0.063 Uiso 1 1 calc R U . E 1
H13B_5 H 0.796293 0.600539 0.665359 0.063 Uiso 1 1 calc R U . E 1
C14_5 C 0.7323(8) 0.6927(8) 0.6269(8) 0.051(3) Uani 1 1 d . U . E 1
H14A_5 H 0.724847 0.728867 0.591232 0.061 Uiso 1 1 calc R U . E 1
H14B_5 H 0.748946 0.727279 0.663551 0.061 Uiso 1 1 calc R U . E 1
C15_5 C 0.6865(9) 0.6336(12) 0.7288(9) 0.089(7) Uani 1 1 d . U . E 1
H15A_5 H 0.692098 0.693090 0.725053 0.133 Uiso 1 1 calc R U . E 1
H15B_5 H 0.732026 0.609581 0.752233 0.133 Uiso 1 1 calc R U . E 1
H15C_5 H 0.650976 0.623035 0.749299 0.133 Uiso 1 1 calc R U . E 1
C16_5 C 0.4234(9) 0.8630(9) 0.6089(7) 0.054(4) Uani 1 1 d . U . E 1
C17_5 C 0.3783(11) 0.8809(12) 0.5449(9) 0.072(5) Uani 1 1 d . U . E 1
C18_5 C 0.4321(8) 0.9155(9) 0.5185(8) 0.055(4) Uani 1 1 d . U . E 1
C19_5 C 0.5020(7) 0.9081(8) 0.5606(7) 0.040(3) Uani 1 1 d . U . E 1
C20_5 C 0.4930(7) 0.8856(8) 0.6164(7) 0.039(3) Uani 1 1 d . U . E 1
C21_5 C 0.3894(8) 0.8374(9) 0.6565(7) 0.052(4) Uani 1 1 d . U . E 1
H21A_5 H 0.343810 0.810581 0.636822 0.078 Uiso 1 1 calc R U . E 1
H21B_5 H 0.381627 0.886173 0.678392 0.078 Uiso 1 1 calc R U . E 1
H21C_5 H 0.420821 0.799025 0.684849 0.078 Uiso 1 1 calc R U . E 1
C22_5 C 0.3045(7) 0.8836(10) 0.5222(7) 0.053(4) Uani 1 1 d . U . E 1
H22A_5 H 0.290203 0.893542 0.478566 0.064 Uiso 1 1 calc R U . E 1
H22B_5 H 0.286718 0.928155 0.541997 0.064 Uiso 1 1 calc R U . E 1
H22C_5 H 0.284796 0.831103 0.530153 0.064 Uiso 1 1 calc R U . E 1
C23_5 C 0.4244(12) 0.9420(11) 0.4596(10) 0.086(6) Uani 1 1 d . U . E 1
H23A_5 H 0.375437 0.932691 0.434144 0.130 Uiso 1 1 calc R U . E 1
H23B_5 H 0.456909 0.911008 0.443306 0.130 Uiso 1 1 calc R U . E 1
H23C_5 H 0.435499 1.000755 0.459994 0.130 Uiso 1 1 calc R U . E 1
C24_5 C 0.5660(9) 0.9406(10) 0.5484(9) 0.062(4) Uani 1 1 d . U . E 1
H24A_5 H 0.590959 0.895567 0.535545 0.093 Uiso 1 1 calc R U . E 1
H24B_5 H 0.597518 0.965739 0.585211 0.093 Uiso 1 1 calc R U . E 1
H24C_5 H 0.552028 0.982085 0.516338 0.093 Uiso 1 1 calc R U . E 1
C25_5 C 0.5489(8) 0.8857(8) 0.6781(6) 0.043(3) Uani 1 1 d . U . E 1
H25A_5 H 0.596120 0.880283 0.673077 0.065 Uiso 1 1 calc R U . E 1
H25B_5 H 0.540514 0.839375 0.701955 0.065 Uiso 1 1 calc R U . E 1
H25C_5 H 0.546283 0.937356 0.698914 0.065 Uiso 1 1 calc R U . E 1
O1_5 O 0.6648(6) 0.5989(6) 0.6724(6) 0.058(3) Uani 1 1 d . U . E 1
Cl1_5 Cl 0.5150(3) 0.7638(5) 0.4700(2) 0.0218(13) Uani 0.66(3) 1 d . U P E 1
Ru1A_5 Ru 0.46031(19) 0.7779(3) 0.54948(19) 0.0223(5) Uani 0.66(3) 1 d . U P E 1
Cl1B_5 Cl 0.5115(11) 0.7419(16) 0.4756(10) 0.059(6) Uiso 0.34(3) 1 d . . P E 2
Ru1B_5 Ru 0.4677(4) 0.7671(5) 0.5581(4) 0.0199(11) Uiso 0.34(3) 1 d . . P E 2
C1_6 C 0.5406(5) 0.7418(5) 0.9527(5) 0.0233(18) Uani 1 1 d . U . F 1
C2_6 C 0.5718(5) 0.7937(6) 1.0086(5) 0.0296(19) Uani 1 1 d . U . F 1
H2A_6 H 0.565721 0.764304 1.043921 0.035 Uiso 1 1 calc R U . F 1
H2B_6 H 0.623318 0.800223 1.015227 0.035 Uiso 1 1 calc R U . F 1
C3_6 C 0.5388(7) 0.8774(7) 1.0050(7) 0.041(3) Uani 1 1 d . U . F 1
H3A_6 H 0.576189 0.920122 1.014127 0.049 Uiso 1 1 calc R U . F 1
H3B_6 H 0.512746 0.881885 1.035008 0.049 Uiso 1 1 calc R U . F 1
C4_6 C 0.4872(6) 0.8903(7) 0.9406(6) 0.036(3) Uani 1 1 d . U . F 1
H4_6 H 0.444964 0.924547 0.939781 0.043 Uiso 1 1 calc R U . F 1
C5_6 C 0.5083(6) 0.8996(8) 0.8898(7) 0.041(3) Uani 1 1 d . U . F 1
C6_6 C 0.4622(6) 0.9459(8) 0.8311(6) 0.043(3) Uani 1 1 d . U . F 1
H6A_6 H 0.463761 0.915365 0.795188 0.065 Uiso 1 1 calc R U . F 1
H6B_6 H 0.481374 1.001333 0.830109 0.065 Uiso 1 1 calc R U . F 1
H6C_6 H 0.413035 0.949846 0.831545 0.065 Uiso 1 1 calc R U . F 1
C7_6 C 0.5872(7) 0.9024(8) 0.8929(8) 0.053(4) Uani 1 1 d . U . F 1
H7A_6 H 0.593955 0.870948 0.859127 0.080 Uiso 1 1 calc R U . F 1
H7B_6 H 0.616174 0.878309 0.931148 0.080 Uiso 1 1 calc R U . F 1
H7C_6 H 0.601563 0.959592 0.890376 0.080 Uiso 1 1 calc R U . F 1
C8_6 C 0.5677(5) 0.6553(6) 0.9554(5) 0.030(2) Uani 1 1 d . U . F 1
H8A_6 H 0.545127 0.630012 0.915350 0.036 Uiso 1 1 calc R U . F 1
H8B_6 H 0.550173 0.625051 0.984846 0.036 Uiso 1 1 calc R U . F 1
C9_6 C 0.6504(6) 0.6388(6) 0.9724(6) 0.029(2) Uani 1 1 d . U . F 1
C10_6 C 0.6841(5) 0.6904(7) 0.9347(5) 0.033(2) Uani 1 1 d . U . F 1
H10A_6 H 0.679066 0.749343 0.943362 0.039 Uiso 1 1 calc R U . F 1
H10B_6 H 0.658891 0.680923 0.891360 0.039 Uiso 1 1 calc R U . F 1
C11_6 C 0.7634(6) 0.6700(7) 0.9476(6) 0.038(2) Uani 1 1 d . U . F 1
H11A_6 H 0.782879 0.701870 0.920017 0.045 Uiso 1 1 calc R U . F 1
H11B_6 H 0.789988 0.685543 0.989636 0.045 Uiso 1 1 calc R U . F 1
C12_6 C 0.7724(7) 0.5776(8) 0.9384(8) 0.052(3) Uani 1 1 d . U . F 1
H12A_6 H 0.749335 0.563391 0.895465 0.062 Uiso 1 1 calc R U . F 1
H12B_6 H 0.823502 0.564460 0.948516 0.062 Uiso 1 1 calc R U . F 1
C13_6 C 0.7402(6) 0.5269(6) 0.9773(6) 0.036(2) Uani 1 1 d . U . F 1
H13A_6 H 0.765717 0.537587 1.020471 0.043 Uiso 1 1 calc R U . F 1
H13B_6 H 0.745147 0.467759 0.969372 0.043 Uiso 1 1 calc R U . F 1
C14_6 C 0.6611(5) 0.5484(6) 0.9640(5) 0.0292(19) Uani 1 1 d . U . F 1
H14A_6 H 0.634970 0.532590 0.921882 0.035 Uiso 1 1 calc R U . F 1
H14B_6 H 0.641265 0.516367 0.991238 0.035 Uiso 1 1 calc R U . F 1
C15_6 C 0.6673(9) 0.6182(9) 1.0775(8) 0.058(4) Uani 1 1 d . U . F 1
H15A_6 H 0.617752 0.629137 1.074581 0.086 Uiso 1 1 calc R U . F 1
H15B_6 H 0.698097 0.633846 1.117675 0.086 Uiso 1 1 calc R U . F 1
H15C_6 H 0.673335 0.559470 1.070842 0.086 Uiso 1 1 calc R U . F 1
C16_6 C 0.3693(4) 0.7680(5) 0.9262(4) 0.0229(17) Uani 1 1 d . U . F 1
C17_6 C 0.3381(5) 0.8022(7) 0.8659(5) 0.036(2) Uani 1 1 d . U . F 1
C18_6 C 0.3479(6) 0.7413(8) 0.8245(5) 0.039(2) Uani 1 1 d . U . F 1
C19_6 C 0.3837(6) 0.6707(8) 0.8601(6) 0.039(3) Uani 1 1 d . U . F 1
C20_6 C 0.3903(5) 0.6836(6) 0.9182(6) 0.032(2) Uani 1 1 d . U . F 1
C21_6 C 0.3656(8) 0.8079(8) 0.9828(6) 0.044(3) Uani 1 1 d . U . F 1
H21A_6 H 0.379221 0.865893 0.982945 0.066 Uiso 1 1 calc R U . F 1
H21B_6 H 0.398024 0.779973 1.017773 0.066 Uiso 1 1 calc R U . F 1
H21C_6 H 0.316978 0.804229 0.984905 0.066 Uiso 1 1 calc R U . F 1
C22_6 C 0.2999(7) 0.8823(9) 0.8546(7) 0.044(3) Uani 1 1 d . U . F 1
H22A_6 H 0.285879 0.894969 0.811308 0.066 Uiso 1 1 calc R U . F 1
H22B_6 H 0.331153 0.925790 0.877237 0.066 Uiso 1 1 calc R U . F 1
H22C_6 H 0.257431 0.878963 0.867712 0.066 Uiso 1 1 calc R U . F 1
C23_6 C 0.3259(7) 0.7423(13) 0.7592(6) 0.067(5) Uani 1 1 d . U . F 1
H23A_6 H 0.291681 0.697878 0.743579 0.101 Uiso 1 1 calc R U . F 1
H23B_6 H 0.367348 0.734308 0.745282 0.101 Uiso 1 1 calc R U . F 1
H23C_6 H 0.303642 0.795272 0.744549 0.101 Uiso 1 1 calc R U . F 1
C24_6 C 0.3985(6) 0.5930(9) 0.8314(6) 0.049(3) Uani 1 1 d . U . F 1
H24A_6 H 0.356060 0.576774 0.798736 0.074 Uiso 1 1 calc R U . F 1
H24B_6 H 0.411420 0.549227 0.861722 0.074 Uiso 1 1 calc R U . F 1
H24C_6 H 0.437806 0.602369 0.814809 0.074 Uiso 1 1 calc R U . F 1
C25_6 C 0.4113(6) 0.6230(7) 0.9721(6) 0.037(2) Uani 1 1 d . U . F 1
H25A_6 H 0.370562 0.613880 0.986792 0.056 Uiso 1 1 calc R U . F 1
H25B_6 H 0.450695 0.646187 1.004645 0.056 Uiso 1 1 calc R U . F 1
H25C_6 H 0.426052 0.570571 0.958937 0.056 Uiso 1 1 calc R U . F 1
O1_6 O 0.6855(4) 0.6636(4) 1.0340(3) 0.0279(14) Uani 1 1 d . U . F 1
Cl1A_6 Cl 0.5121(6) 0.7469(8) 0.8083(5) 0.062(4) Uani 0.70(3) 1 d . U P F 1
Ru1A_6 Ru 0.46015(17) 0.7796(4) 0.88955(12) 0.0180(5) Uani 0.70(3) 1 d . U P F 1
Cl1B_6 Cl 0.5120(8) 0.7448(7) 0.8134(9) 0.019(3) Uiso 0.30(3) 1 d . . P F 2
Ru1B_6 Ru 0.4677(6) 0.7658(7) 0.8916(3) 0.0214(14) Uiso 0.30(3) 1 d . . P F 2

loop_
_atom_site_aniso_label
_atom_site_aniso_U_11
_atom_site_aniso_U_22
_atom_site_aniso_U_33
_atom_site_aniso_U_23
_atom_site_aniso_U_13
_atom_site_aniso_U_12
C1_1 0.022(4) 0.022(4) 0.030(5) 0.011(3) 0.011(3) 0.003(3)
C2_1 0.031(4) 0.030(4) 0.029(5) -0.001(4) 0.015(4) -0.008(3)
C3_1 0.029(4) 0.034(5) 0.038(5) 0.000(4) 0.020(4) -0.004(4)
C4_1 0.032(5) 0.026(4) 0.066(8) -0.014(5) 0.018(5) -0.001(4)
C5_1 0.022(4) 0.031(5) 0.041(6) 0.012(4) 0.007(4) 0.005(3)
C6_1 0.034(5) 0.048(7) 0.043(7) 0.009(5) 0.008(5) -0.001(5)
C7_1 0.025(4) 0.040(6) 0.042(6) 0.014(5) 0.018(4) 0.005(4)
C8_1 0.030(4) 0.020(4) 0.028(5) 0.001(3) 0.007(4) 0.002(3)
C9_1 0.024(4) 0.022(4) 0.033(5) 0.003(4) 0.003(4) -0.001(3)
C10_1 0.025(4) 0.034(5) 0.021(4) 0.004(4) 0.001(3) 0.000(4)
C11_1 0.024(4) 0.038(5) 0.038(6) 0.009(4) 0.003(4) 0.006(4)
C12_1 0.027(4) 0.043(5) 0.032(5) 0.007(4) 0.009(4) -0.002(4)
C13_1 0.027(4) 0.049(6) 0.024(5) -0.003(4) -0.003(4) -0.009(4)
C14_1 0.025(4) 0.038(5) 0.030(5) 0.005(4) 0.003(4) 0.000(4)
C15_1 0.072(9) 0.045(6) 0.014(5) -0.008(4) -0.002(5) -0.009(6)
C16_1 0.033(4) 0.027(4) 0.032(5) 0.002(4) 0.020(4) -0.008(3)
C17_1 0.050(6) 0.034(5) 0.035(5) -0.007(4) 0.029(5) -0.011(4)
C18_1 0.054(6) 0.024(4) 0.029(5) 0.001(4) 0.025(4) 0.000(4)
C19_1 0.048(6) 0.031(5) 0.040(6) -0.004(4) 0.027(5) -0.004(4)
C20_1 0.039(5) 0.024(4) 0.045(6) 0.006(4) 0.026(5) 0.001(4)
C21_1 0.060(7) 0.039(6) 0.048(8) 0.001(5) 0.038(6) -0.004(5)
C22_1 0.036(6) 0.032(5) 0.054(8) -0.007(5) 0.017(5) -0.019(4)
C23_1 0.072(8) 0.040(6) 0.031(6) -0.015(5) 0.026(6) -0.017(6)
C24_1 0.078(9) 0.046(7) 0.058(8) 0.014(6) 0.055(7) 0.022(7)
C25_1 0.045(6) 0.025(5) 0.066(9) 0.001(5) 0.029(6) 0.003(4)
O1_1 0.035(4) 0.036(4) 0.031(4) -0.010(3) 0.005(3) -0.004(3)
Cl1A_1 0.0292(14) 0.033(2) 0.0241(14) 0.0042(11) 0.0150(10) -0.0053(11)
Ru1A_1 0.0187(7) 0.0173(4) 0.0212(7) 0.0036(4) 0.0093(6) 0.0010(5)
C1_2 0.044(6) 0.051(7) 0.024(5) -0.012(5) 0.016(5) -0.020(5)
C2_2 0.043(6) 0.037(6) 0.053(7) 0.007(5) 0.011(5) 0.007(5)
C3_2 0.030(5) 0.024(4) 0.055(7) 0.006(5) 0.011(5) 0.002(4)
C4_2 0.025(4) 0.019(4) 0.065(7) 0.015(4) 0.019(5) 0.000(3)
C5_2 0.031(5) 0.031(5) 0.061(7) -0.018(5) 0.017(5) -0.004(4)
C6_2 0.061(9) 0.035(7) 0.129(15) 0.001(9) 0.038(10) -0.009(7)
C7_2 0.039(7) 0.077(10) 0.080(11) -0.028(8) 0.038(7) 0.008(6)
C8_2 0.034(5) 0.028(5) 0.056(7) 0.018(5) 0.008(5) -0.003(4)
C9_2 0.020(4) 0.031(4) 0.031(5) 0.019(4) 0.006(4) 0.007(3)
C10_2 0.097(10) 0.045(7) 0.097(11) -0.002(7) 0.065(9) -0.013(7)
C11_2 0.058(8) 0.079(9) 0.078(10) 0.003(8) 0.043(7) 0.026(7)
C12_2 0.063(8) 0.044(7) 0.131(12) -0.014(8) 0.063(8) -0.013(6)
C13_2 0.058(7) 0.033(6) 0.079(9) -0.004(6) 0.029(7) -0.009(5)
C14_2 0.049(6) 0.027(5) 0.063(8) 0.000(5) 0.011(6) 0.006(5)
C15_2 0.053(7) 0.042(6) 0.019(5) -0.011(5) 0.002(5) 0.004(5)
C16_2 0.038(6) 0.038(6) 0.053(7) 0.015(5) 0.014(5) 0.017(5)
C17_2 0.029(5) 0.045(6) 0.039(6) 0.004(5) 0.006(4) -0.004(4)
C18_2 0.043(6) 0.052(7) 0.045(7) 0.010(6) 0.013(5) 0.021(5)
C19_2 0.026(5) 0.037(5) 0.055(7) 0.013(5) 0.001(5) 0.007(4)
C20_2 0.028(5) 0.041(5) 0.035(6) 0.005(5) 0.014(4) 0.007(4)
C21_2 0.015(4) 0.045(6) 0.034(6) -0.003(5) 0.011(4) 0.001(4)
C22_2 0.021(4) 0.060(7) 0.031(6) -0.004(5) 0.005(4) -0.004(5)
C23_2 0.043(7) 0.050(7) 0.068(10) 0.013(7) 0.019(6) 0.008(6)
C24_2 0.082(11) 0.044(8) 0.106(13) 0.051(8) -0.047(9) -0.034(7)
C25_2 0.028(6) 0.028(5) 0.131(14) -0.004(7) 0.020(7) 0.003(4)
O1_2 0.045(5) 0.047(5) 0.069(7) 0.009(5) 0.017(5) 0.003(4)
Cl1A_2 0.0296(19) 0.032(3) 0.0208(19) -0.0035(16) 0.0166(13) -0.0107(16)
Ru1A_2 0.0135(8) 0.0169(7) 0.0151(8) -0.0046(7) 0.0058(6) -0.0037(6)
C1_3 0.033(5) 0.034(5) 0.043(6) -0.001(4) 0.017(4) -0.005(4)
C2_3 0.036(5) 0.041(5) 0.050(6) -0.006(5) 0.024(5) -0.003(4)
C3_3 0.033(5) 0.032(5) 0.073(8) 0.007(5) 0.022(5) 0.002(4)
C4_3 0.024(5) 0.043(6) 0.097(10) -0.005(7) 0.015(6) 0.002(4)
C5_3 0.037(6) 0.043(6) 0.051(7) 0.005(5) 0.015(5) 0.006(5)
C6_3 0.034(7) 0.087(11) 0.094(13) 0.002(10) 0.029(8) 0.006(7)
C7_3 0.046(6) 0.049(7) 0.044(7) 0.014(5) 0.022(5) 0.016(5)
C8_3 0.038(6) 0.039(5) 0.051(7) 0.006(5) 0.014(5) 0.004(4)
C9_3 0.020(4) 0.028(4) 0.042(6) 0.006(4) 0.004(4) -0.002(3)
C10_3 0.029(5) 0.057(6) 0.047(6) 0.016(5) 0.009(5) 0.006(4)
C11_3 0.035(5) 0.050(6) 0.055(7) 0.015(5) 0.015(5) -0.001(4)
C12_3 0.027(5) 0.053(6) 0.043(6) 0.011(5) 0.013(4) 0.000(4)
C13_3 0.030(5) 0.068(8) 0.045(7) -0.010(6) 0.003(5) -0.008(5)
C14_3 0.036(5) 0.045(6) 0.043(6) 0.007(5) 0.006(5) 0.009(4)
C15_3 0.068(9) 0.051(8) 0.048(8) -0.012(6) -0.005(7) -0.005(7)
C16_3 0.058(7) 0.036(5) 0.051(7) 0.001(5) 0.032(6) -0.010(5)
C17_3 0.063(7) 0.061(7) 0.048(7) -0.008(6) 0.037(6) -0.014(6)
C18_3 0.084(9) 0.051(7) 0.051(7) -0.006(6) 0.038(7) -0.002(6)
C19_3 0.053(7) 0.039(6) 0.066(9) -0.005(6) 0.022(6) 0.001(5)
C20_3 0.052(7) 0.048(7) 0.072(9) 0.017(6) 0.039(7) 0.000(5)
C21_3 0.112(13) 0.070(10) 0.066(10) -0.024(8) 0.068(10) -0.057(9)
C22_3 0.050(8) 0.082(11) 0.090(13) -0.036(10) 0.041(8) -0.045(8)
C23_3 0.127(15) 0.064(9) 0.071(11) -0.016(8) 0.066(11) -0.009(10)
C24_3 0.078(10) 0.101(13) 0.052(9) 0.009(9) 0.042(8) 0.037(9)
C25_3 0.063(9) 0.035(6) 0.088(12) 0.018(7) 0.049(8) 0.006(6)
O1_3 0.043(4) 0.048(5) 0.054(5) -0.007(4) 0.016(4) -0.009(4)
Cl1A_3 0.0349(19) 0.031(2) 0.031(2) 0.0074(14) 0.0227(16) 0.0047(15)
Ru1A_3 0.0235(7) 0.0165(7) 0.0261(7) 0.0046(7) 0.0158(5) 0.0059(6)
C1_4 0.023(4) 0.013(3) 0.030(5) -0.003(3) 0.008(3) 0.002(3)
C2_4 0.028(4) 0.036(5) 0.037(6) -0.004(4) 0.008(4) 0.002(4)
C3_4 0.038(5) 0.023(4) 0.078(9) -0.009(5) 0.032(6) -0.001(4)
C4_4 0.028(5) 0.025(4) 0.061(7) 0.000(5) 0.023(5) 0.000(4)
C5_4 0.039(5) 0.034(5) 0.055(7) 0.016(5) 0.023(5) 0.006(4)
C6_4 0.053(7) 0.036(6) 0.069(9) 0.018(6) 0.044(7) 0.005(5)
C7_4 0.037(5) 0.036(6) 0.067(8) 0.006(6) 0.031(6) -0.002(5)
C8_4 0.028(4) 0.038(5) 0.039(6) 0.011(5) 0.005(4) -0.004(4)
C9_4 0.027(4) 0.026(4) 0.032(6) -0.004(4) 0.004(4) 0.006(4)
C10_4 0.037(5) 0.028(4) 0.030(5) 0.016(4) 0.012(4) 0.012(4)
C11_4 0.028(4) 0.037(5) 0.048(6) 0.020(5) 0.015(4) 0.014(4)
C12_4 0.043(6) 0.058(7) 0.073(8) 0.007(6) 0.038(6) 0.014(5)
C13_4 0.034(5) 0.037(5) 0.065(8) 0.015(5) 0.021(5) 0.012(4)
C14_4 0.027(5) 0.044(6) 0.042(6) 0.006(5) 0.012(4) 0.008(4)
C15_4 0.075(10) 0.053(8) 0.048(9) 0.002(7) 0.010(8) -0.009(8)
C16_4 0.026(4) 0.034(5) 0.033(5) 0.010(4) 0.014(4) 0.006(4)
C17_4 0.034(5) 0.050(6) 0.039(6) 0.006(5) 0.012(4) -0.007(5)
C18_4 0.030(5) 0.045(6) 0.037(6) 0.001(5) 0.006(4) 0.006(4)
C19_4 0.031(5) 0.041(6) 0.050(7) 0.009(5) 0.007(5) 0.002(4)
C20_4 0.018(4) 0.023(4) 0.074(8) 0.002(5) 0.008(5) -0.004(3)
C21_4 0.075(9) 0.056(8) 0.037(7) 0.007(6) 0.040(6) 0.034(7)
C22_4 0.034(6) 0.070(9) 0.062(9) 0.028(8) 0.026(6) 0.021(6)
C23_4 0.047(7) 0.074(10) 0.031(6) -0.013(6) 0.006(5) 0.001(6)
C24_4 0.042(6) 0.039(6) 0.042(6) -0.016(5) 0.013(5) -0.007(5)
C25_4 0.039(5) 0.038(5) 0.027(5) 0.002(4) 0.013(4) -0.007(4)
O1_4 0.029(3) 0.029(3) 0.024(3) 0.004(3) 0.005(3) 0.000(3)
Cl1A_4 0.0271(17) 0.040(2) 0.0211(17) -0.0026(14) 0.0107(12) 0.0068(15)
Ru1A_4 0.0162(6) 0.0132(6) 0.0144(7) -0.0009(5) 0.0065(5) -0.0009(5)
C1_5 0.042(6) 0.064(8) 0.044(7) 0.015(6) 0.030(5) 0.014(5)
C2_5 0.071(9) 0.049(7) 0.064(9) 0.005(7) 0.005(7) -0.007(7)
C3_5 0.059(8) 0.036(6) 0.084(10) 0.016(6) 0.006(7) -0.005(6)
C4_5 0.028(5) 0.042(6) 0.071(8) 0.008(6) 0.030(5) 0.000(4)
C5_5 0.028(5) 0.060(7) 0.069(9) -0.005(7) -0.005(5) -0.005(5)
C6_5 0.038(7) 0.066(10) 0.124(15) 0.012(10) 0.039(9) -0.001(7)
C7_5 0.098(13) 0.050(9) 0.064(11) -0.013(8) -0.006(9) 0.019(9)
C8_5 0.055(8) 0.054(7) 0.066(9) -0.008(7) 0.014(7) -0.001(6)
C9_5 0.040(6) 0.035(5) 0.026(5) -0.009(4) 0.000(4) 0.011(4)
C10_5 0.052(7) 0.047(7) 0.072(9) -0.017(7) 0.020(7) -0.004(6)
C11_5 0.067(8) 0.048(7) 0.050(8) -0.002(6) 0.023(6) 0.016(6)
C12_5 0.027(5) 0.041(6) 0.070(8) 0.004(6) 0.000(5) 0.001(4)
C13_5 0.048(7) 0.063(8) 0.054(8) -0.014(6) 0.027(6) -0.018(6)
C14_5 0.061(7) 0.029(5) 0.058(8) -0.001(5) 0.010(6) -0.008(5)
C15_5 0.048(8) 0.095(12) 0.109(14) -0.076(11) 0.003(8) 0.016(8)
C16_5 0.064(8) 0.049(7) 0.057(8) 0.017(6) 0.032(6) 0.020(6)
C17_5 0.080(9) 0.070(9) 0.075(10) 0.028(7) 0.040(8) 0.041(8)
C18_5 0.062(8) 0.037(6) 0.070(9) -0.001(6) 0.027(7) 0.003(6)
C19_5 0.035(5) 0.038(5) 0.049(7) 0.009(5) 0.017(5) 0.000(4)
C20_5 0.045(6) 0.034(5) 0.049(7) 0.003(5) 0.031(5) 0.009(4)
C21_5 0.064(8) 0.064(8) 0.046(8) 0.031(6) 0.043(7) 0.040(7)
C22_5 0.033(6) 0.072(9) 0.060(9) 0.029(7) 0.020(6) 0.015(6)
C23_5 0.133(15) 0.060(9) 0.108(14) 0.005(9) 0.098(13) -0.015(10)
C24_5 0.080(10) 0.042(7) 0.078(11) 0.002(7) 0.047(9) -0.013(7)
C25_5 0.053(7) 0.045(6) 0.035(6) -0.007(5) 0.018(5) 0.008(5)
O1_5 0.062(6) 0.043(5) 0.071(7) -0.010(5) 0.023(5) -0.001(4)
Cl1_5 0.0220(18) 0.026(2) 0.023(2) -0.0005(15) 0.0159(14) -0.0024(14)
Ru1A_5 0.0213(8) 0.0274(9) 0.0225(9) 0.0132(10) 0.0130(6) 0.0107(8)
C1_6 0.018(3) 0.013(3) 0.041(5) -0.002(3) 0.011(3) -0.002(3)
C2_6 0.029(4) 0.029(4) 0.029(5) -0.003(4) 0.007(4) -0.002(3)
C3_6 0.034(5) 0.030(5) 0.064(8) -0.003(5) 0.025(5) 0.003(4)
C4_6 0.023(4) 0.035(5) 0.052(7) -0.004(5) 0.014(4) 0.000(4)
C5_6 0.029(5) 0.034(5) 0.063(8) 0.016(5) 0.022(5) 0.002(4)
C6_6 0.035(5) 0.046(6) 0.061(8) 0.030(6) 0.034(5) 0.010(4)
C7_6 0.033(6) 0.043(6) 0.090(11) 0.032(7) 0.029(6) 0.002(5)
C8_6 0.024(4) 0.032(4) 0.033(5) 0.001(4) 0.006(4) -0.007(3)
C9_6 0.025(4) 0.021(4) 0.037(6) -0.004(4) 0.002(4) -0.002(3)
C10_6 0.029(4) 0.038(5) 0.031(5) 0.012(4) 0.009(4) 0.009(4)
C11_6 0.027(4) 0.041(5) 0.051(6) 0.019(5) 0.022(4) 0.008(4)
C12_6 0.041(6) 0.051(6) 0.082(9) 0.024(6) 0.046(6) 0.016(5)
C13_6 0.033(5) 0.031(4) 0.050(6) 0.007(4) 0.022(4) 0.006(4)
C14_6 0.019(4) 0.028(4) 0.041(5) -0.001(4) 0.011(4) 0.001(3)
C15_6 0.062(9) 0.039(7) 0.068(10) 0.016(7) 0.015(8) -0.001(6)
C16_6 0.015(3) 0.029(4) 0.025(4) 0.006(3) 0.007(3) 0.004(3)
C17_6 0.027(4) 0.047(5) 0.037(5) 0.016(4) 0.013(4) 0.006(4)
C18_6 0.024(4) 0.069(7) 0.025(5) -0.005(5) 0.009(4) 0.000(4)
C19_6 0.027(5) 0.048(6) 0.037(6) -0.004(5) 0.003(4) -0.005(4)
C20_6 0.015(4) 0.026(4) 0.051(6) 0.000(4) 0.006(4) 0.000(3)
C21_6 0.069(8) 0.041(6) 0.036(6) 0.008(5) 0.037(6) 0.029(6)
C22_6 0.033(5) 0.055(7) 0.048(7) 0.032(6) 0.018(5) 0.014(5)
C23_6 0.030(6) 0.128(14) 0.039(7) -0.018(8) 0.005(5) 0.001(7)
C24_6 0.028(5) 0.063(8) 0.062(8) -0.035(6) 0.020(5) -0.016(5)
C25_6 0.035(5) 0.027(5) 0.056(7) 0.003(5) 0.023(5) 0.003(4)
O1_6 0.027(3) 0.030(3) 0.023(3) 0.003(3) 0.003(3) 0.002(2)
Cl1A_6 0.045(4) 0.120(9) 0.029(4) 0.007(3) 0.025(3) 0.031(4)
Ru1A_6 0.0134(7) 0.0197(11) 0.0250(8) 0.0069(7) 0.0119(5) 0.0040(7)

loop_
_atom_type_symbol
_atom_type_description
_atom_type_scat_dispersion_real
_atom_type_scat_dispersion_imag
_atom_type_scat_source
C C 0.0033 0.0016 'International Tables Vol C Tables 4.2.6.8 and 6.1.1.4'
H H 0.0000 0.0000 'International Tables Vol C Tables 4.2.6.8 and 6.1.1.4'
O O 0.0106 0.0060 'International Tables Vol C Tables 4.2.6.8 and 6.1.1.4'
Cl Cl 0.1484 0.1585 'International Tables Vol C Tables 4.2.6.8 and 6.1.1.4'
Ru Ru -1.2594 0.8363 'International Tables Vol C Tables 4.2.6.8 and 6.1.1.4'

loop_
_exptl_crystal_face_index_h
_exptl_crystal_face_index_k
_exptl_crystal_face_index_l
_exptl_crystal_face_perp_dist
1.00 0.00 0.00 0.0500
-1.00 0.00 0.00 0.0500
0.00 0.00 1.00 0.0700
0.00 0.00 -1.00 0.0900
0.00 1.00 0.00 0.0700
0.00 -1.00 0.00 0.0700
0.00 1.00 1.00 0.0600
0.00 -1.00 -1.00 0.0700

loop_
_geom_angle_atom_site_label_1
_geom_angle_atom_site_label_2
_geom_angle_atom_site_label_3
_geom_angle
_geom_angle_site_symmetry_1
_geom_angle_site_symmetry_3
_geom_angle_publ_flag
C2_1 C1_1 C8_1 118.2(9) . . ?
C2_1 C1_1 Ru1A_1 119.3(7) . . ?
C8_1 C1_1 Ru1A_1 121.9(8) . . ?
C1_1 C2_1 C3_1 113.5(9) . . ?
C1_1 C2_1 H2A_1 108.9 . . ?
C3_1 C2_1 H2A_1 108.9 . . ?
C1_1 C2_1 H2B_1 108.9 . . ?
C3_1 C2_1 H2B_1 108.9 . . ?
H2A_1 C2_1 H2B_1 107.7 . . ?
C4_1 C3_1 C2_1 110.5(9) . . ?
C4_1 C3_1 H3A_1 109.6 . . ?
C2_1 C3_1 H3A_1 109.6 . . ?
C4_1 C3_1 H3B_1 109.6 . . ?
C2_1 C3_1 H3B_1 109.6 . . ?
H3A_1 C3_1 H3B_1 108.1 . . ?
C5_1 C4_1 C3_1 124.3(11) . . ?
C5_1 C4_1 Ru1A_1 72.5(7) . . ?
C3_1 C4_1 Ru1A_1 112.4(8) . . ?
C5_1 C4_1 H4_1 113.6 . . ?
C3_1 C4_1 H4_1 113.6 . . ?
Ru1A_1 C4_1 H4_1 113.6 . . ?
C4_1 C5_1 C6_1 121.1(10) . . ?
C4_1 C5_1 C7_1 120.0(11) . . ?
C6_1 C5_1 C7_1 112.9(10) . . ?
C4_1 C5_1 Ru1A_1 69.2(6) . . ?
C6_1 C5_1 Ru1A_1 109.6(8) . . ?
C7_1 C5_1 Ru1A_1 115.6(7) . . ?
C5_1 C6_1 H6A_1 109.5 . . ?
C5_1 C6_1 H6B_1 109.5 . . ?
H6A_1 C6_1 H6B_1 109.5 . . ?
C5_1 C6_1 H6C_1 109.5 . . ?
H6A_1 C6_1 H6C_1 109.5 . . ?
H6B_1 C6_1 H6C_1 109.5 . . ?
C5_1 C7_1 H7A_1 109.5 . . ?
C5_1 C7_1 H7B_1 109.5 . . ?
H7A_1 C7_1 H7B_1 109.5 . . ?
C5_1 C7_1 H7C_1 109.5 . . ?
H7A_1 C7_1 H7C_1 109.5 . . ?
H7B_1 C7_1 H7C_1 109.5 . . ?
C1_1 C8_1 C9_1 119.2(8) . . ?
C1_1 C8_1 H8A_1 107.5 . . ?
C9_1 C8_1 H8A_1 107.5 . . ?
C1_1 C8_1 H8B_1 107.5 . . ?
C9_1 C8_1 H8B_1 107.5 . . ?
H8A_1 C8_1 H8B_1 107.0 . . ?
O1_1 C9_1 C14_1 111.5(9) . . ?
O1_1 C9_1 C8_1 115.6(10) . . ?
C14_1 C9_1 C8_1 107.1(8) . . ?
O1_1 C9_1 C10_1 104.5(8) . . ?
C14_1 C9_1 C10_1 106.9(9) . . ?
C8_1 C9_1 C10_1 111.0(8) . . ?
C11_1 C10_1 C9_1 112.4(8) . . ?
C11_1 C10_1 H10A_1 109.1 . . ?
C9_1 C10_1 H10A_1 109.1 . . ?
C11_1 C10_1 H10B_1 109.1 . . ?
C9_1 C10_1 H10B_1 109.1 . . ?
H10A_1 C10_1 H10B_1 107.9 . . ?
C12_1 C11_1 C10_1 112.8(10) . . ?
C12_1 C11_1 H11A_1 109.0 . . ?
C10_1 C11_1 H11A_1 109.0 . . ?
C12_1 C11_1 H11B_1 109.0 . . ?
C10_1 C11_1 H11B_1 109.0 . . ?
H11A_1 C11_1 H11B_1 107.8 . . ?
C11_1 C12_1 C13_1 110.7(10) . . ?
C11_1 C12_1 H12A_1 109.5 . . ?
C13_1 C12_1 H12A_1 109.5 . . ?
C11_1 C12_1 H12B_1 109.5 . . ?
C13_1 C12_1 H12B_1 109.5 . . ?
H12A_1 C12_1 H12B_1 108.1 . . ?
C14_1 C13_1 C12_1 109.7(8) . . ?
C14_1 C13_1 H13A_1 109.7 . . ?
C12_1 C13_1 H13A_1 109.7 . . ?
C14_1 C13_1 H13B_1 109.7 . . ?
C12_1 C13_1 H13B_1 109.7 . . ?
H13A_1 C13_1 H13B_1 108.2 . . ?
C13_1 C14_1 C9_1 114.1(10) . . ?
C13_1 C14_1 H14A_1 108.7 . . ?
C9_1 C14_1 H14A_1 108.7 . . ?
C13_1 C14_1 H14B_1 108.7 . . ?
C9_1 C14_1 H14B_1 108.7 . . ?
H14A_1 C14_1 H14B_1 107.6 . . ?
O1_1 C15_1 H15A_1 109.5 . . ?
O1_1 C15_1 H15B_1 109.5 . . ?
H15A_1 C15_1 H15B_1 109.5 . . ?
O1_1 C15_1 H15C_1 109.5 . . ?
H15A_1 C15_1 H15C_1 109.5 . . ?
H15B_1 C15_1 H15C_1 109.5 . . ?
C20_1 C16_1 C17_1 106.1(10) . . ?
C20_1 C16_1 C21_1 127.7(11) . . ?
C17_1 C16_1 C21_1 124.1(10) . . ?
C20_1 C16_1 Ru1A_1 75.9(6) . . ?
C17_1 C16_1 Ru1A_1 75.9(6) . . ?
C21_1 C16_1 Ru1A_1 126.6(8) . . ?
C18_1 C17_1 C16_1 109.5(11) . . ?
C18_1 C17_1 C22_1 125.8(11) . . ?
C16_1 C17_1 C22_1 124.7(10) . . ?
C18_1 C17_1 Ru1A_1 74.4(7) . . ?
C16_1 C17_1 Ru1A_1 67.0(6) . . ?
C22_1 C17_1 Ru1A_1 125.9(8) . . ?
C17_1 C18_1 C19_1 107.1(10) . . ?
C17_1 C18_1 C23_1 129.8(12) . . ?
C19_1 C18_1 C23_1 122.9(11) . . ?
C17_1 C18_1 Ru1A_1 71.4(6) . . ?
C19_1 C18_1 Ru1A_1 70.6(6) . . ?
C23_1 C18_1 Ru1A_1 127.9(8) . . ?
C20_1 C19_1 C18_1 107.4(10) . . ?
C20_1 C19_1 C24_1 126.4(12) . . ?
C18_1 C19_1 C24_1 126.0(12) . . ?
C20_1 C19_1 Ru1A_1 71.7(7) . . ?
C18_1 C19_1 Ru1A_1 73.3(7) . . ?
C24_1 C19_1 Ru1A_1 124.9(9) . . ?
C19_1 C20_1 C16_1 109.2(11) . . ?
C19_1 C20_1 C25_1 126.8(11) . . ?
C16_1 C20_1 C25_1 123.9(11) . . ?
C19_1 C20_1 Ru1A_1 73.0(7) . . ?
C16_1 C20_1 Ru1A_1 67.8(6) . . ?
C25_1 C20_1 Ru1A_1 128.1(8) . . ?
C16_1 C21_1 H21A_1 109.5 . . ?
C16_1 C21_1 H21B_1 109.5 . . ?
H21A_1 C21_1 H21B_1 109.5 . . ?
C16_1 C21_1 H21C_1 109.5 . . ?
H21A_1 C21_1 H21C_1 109.5 . . ?
H21B_1 C21_1 H21C_1 109.5 . . ?
C17_1 C22_1 H22A_1 109.5 . . ?
C17_1 C22_1 H22B_1 109.5 . . ?
H22A_1 C22_1 H22B_1 109.5 . . ?
C17_1 C22_1 H22C_1 109.5 . . ?
H22A_1 C22_1 H22C_1 109.5 . . ?
H22B_1 C22_1 H22C_1 109.5 . . ?
C18_1 C23_1 H23A_1 109.5 . . ?
C18_1 C23_1 H23B_1 109.5 . . ?
H23A_1 C23_1 H23B_1 109.5 . . ?
C18_1 C23_1 H23C_1 109.5 . . ?
H23A_1 C23_1 H23C_1 109.5 . . ?
H23B_1 C23_1 H23C_1 109.5 . . ?
C19_1 C24_1 H24A_1 109.5 . . ?
C19_1 C24_1 H24B_1 109.5 . . ?
H24A_1 C24_1 H24B_1 109.5 . . ?
C19_1 C24_1 H24C_1 109.5 . . ?
H24A_1 C24_1 H24C_1 109.5 . . ?
H24B_1 C24_1 H24C_1 109.5 . . ?
C20_1 C25_1 H25A_1 109.5 . . ?
C20_1 C25_1 H25B_1 109.5 . . ?
H25A_1 C25_1 H25B_1 109.5 . . ?
C20_1 C25_1 H25C_1 109.5 . . ?
H25A_1 C25_1 H25C_1 109.5 . . ?
H25B_1 C25_1 H25C_1 109.5 . . ?
C9_1 O1_1 C15_1 116.0(9) . . ?
C1_1 Ru1A_1 C4_1 81.8(4) . . ?
C1_1 Ru1A_1 C5_1 93.2(4) . . ?
C4_1 Ru1A_1 C5_1 38.3(5) . . ?
C1_1 Ru1A_1 C16_1 105.5(4) . . ?
C4_1 Ru1A_1 C16_1 87.7(5) . . ?
C5_1 Ru1A_1 C16_1 119.6(4) . . ?
C1_1 Ru1A_1 C20_1 90.1(4) . . ?
C4_1 Ru1A_1 C20_1 118.2(5) . . ?
C5_1 Ru1A_1 C20_1 155.0(4) . . ?
C16_1 Ru1A_1 C20_1 36.3(4) . . ?
C1_1 Ru1A_1 C17_1 142.5(4) . . ?
C4_1 Ru1A_1 C17_1 94.4(4) . . ?
C5_1 Ru1A_1 C17_1 106.8(5) . . ?
C16_1 Ru1A_1 C17_1 37.0(4) . . ?
C20_1 Ru1A_1 C17_1 58.9(5) . . ?
C1_1 Ru1A_1 C19_1 108.6(5) . . ?
C4_1 Ru1A_1 C19_1 148.2(5) . . ?
C5_1 Ru1A_1 C19_1 157.5(5) . . ?
C16_1 Ru1A_1 C19_1 60.7(4) . . ?
C20_1 Ru1A_1 C19_1 35.2(4) . . ?
C17_1 Ru1A_1 C19_1 58.7(4) . . ?
C1_1 Ru1A_1 C18_1 144.6(4) . . ?
C4_1 Ru1A_1 C18_1 126.3(4) . . ?
C5_1 Ru1A_1 C18_1 122.2(4) . . ?
C16_1 Ru1A_1 C18_1 60.6(4) . . ?
C20_1 Ru1A_1 C18_1 59.0(4) . . ?
C17_1 Ru1A_1 C18_1 34.3(4) . . ?
C19_1 Ru1A_1 C18_1 36.1(4) . . ?
C1_1 Ru1A_1 Cl1A_1 94.9(3) . . ?
C4_1 Ru1A_1 Cl1A_1 122.1(4) . . ?
C5_1 Ru1A_1 Cl1A_1 84.9(3) . . ?
C16_1 Ru1A_1 Cl1A_1 146.3(3) . . ?
C20_1 Ru1A_1 Cl1A_1 119.6(3) . . ?
C17_1 Ru1A_1 Cl1A_1 117.8(3) . . ?
C19_1 Ru1A_1 Cl1A_1 87.7(3) . . ?
C18_1 Ru1A_1 Cl1A_1 87.4(3) . . ?
C8_2 C1_2 C2_2 119.3(11) . . ?
C8_2 C1_2 Ru1A_2 123.3(10) . . ?
C2_2 C1_2 Ru1A_2 117.2(9) . . ?
C1_2 C2_2 C3_2 114.7(11) . . ?
C1_2 C2_2 H2A_2 108.6 . . ?
C3_2 C2_2 H2A_2 108.6 . . ?
C1_2 C2_2 H2B_2 108.6 . . ?
C3_2 C2_2 H2B_2 108.6 . . ?
H2A_2 C2_2 H2B_2 107.6 . . ?
C4_2 C3_2 C2_2 108.6(10) . . ?
C4_2 C3_2 H3A_2 110.0 . . ?
C2_2 C3_2 H3A_2 110.0 . . ?
C4_2 C3_2 H3B_2 110.0 . . ?
C2_2 C3_2 H3B_2 110.0 . . ?
H3A_2 C3_2 H3B_2 108.3 . . ?
C5_2 C4_2 C3_2 123.8(11) . . ?
C5_2 C4_2 Ru1A_2 75.3(7) . . ?
C3_2 C4_2 Ru1A_2 112.7(8) . . ?
C5_2 C4_2 H4_2 113.1 . . ?
C3_2 C4_2 H4_2 113.1 . . ?
Ru1A_2 C4_2 H4_2 113.1 . . ?
C4_2 C5_2 C7_2 121.0(13) . . ?
C4_2 C5_2 C6_2 122.6(12) . . ?
C7_2 C5_2 C6_2 111.2(12) . . ?
C4_2 C5_2 Ru1A_2 68.0(6) . . ?
C7_2 C5_2 Ru1A_2 116.6(10) . . ?
C6_2 C5_2 Ru1A_2 108.9(10) . . ?
C5_2 C6_2 H6A_2 109.5 . . ?
C5_2 C6_2 H6B_2 109.5 . . ?
H6A_2 C6_2 H6B_2 109.5 . . ?
C5_2 C6_2 H6C_2 109.5 . . ?
H6A_2 C6_2 H6C_2 109.5 . . ?
H6B_2 C6_2 H6C_2 109.5 . . ?
C5_2 C7_2 H7A_2 109.5 . . ?
C5_2 C7_2 H7B_2 109.5 . . ?
H7A_2 C7_2 H7B_2 109.5 . . ?
C5_2 C7_2 H7C_2 109.5 . . ?
H7A_2 C7_2 H7C_2 109.5 . . ?
H7B_2 C7_2 H7C_2 109.5 . . ?
C1_2 C8_2 C9_2 121.6(11) . . ?
C1_2 C8_2 H8A_2 106.9 . . ?
C9_2 C8_2 H8A_2 106.9 . . ?
C1_2 C8_2 H8B_2 106.9 . . ?
C9_2 C8_2 H8B_2 106.9 . . ?
H8A_2 C8_2 H8B_2 106.7 . . ?
O1_2 C9_2 C10_2 101.5(11) . . ?
O1_2 C9_2 C8_2 111.9(9) . . ?
C10_2 C9_2 C8_2 117.3(13) . . ?
O1_2 C9_2 C14_2 107.6(11) . . ?
C10_2 C9_2 C14_2 110.5(11) . . ?
C8_2 C9_2 C14_2 107.6(9) . . ?
C9_2 C10_2 C11_2 114.9(14) . . ?
C9_2 C10_2 H10A_2 108.6 . . ?
C11_2 C10_2 H10A_2 108.6 . . ?
C9_2 C10_2 H10B_2 108.6 . . ?
C11_2 C10_2 H10B_2 108.6 . . ?
H10A_2 C10_2 H10B_2 107.5 . . ?
C12_2 C11_2 C10_2 108.4(14) . . ?
C12_2 C11_2 H11A_2 110.0 . . ?
C10_2 C11_2 H11A_2 110.0 . . ?
C12_2 C11_2 H11B_2 110.0 . . ?
C10_2 C11_2 H11B_2 110.0 . . ?
H11A_2 C11_2 H11B_2 108.4 . . ?
C11_2 C12_2 C13_2 102.5(14) . . ?
C11_2 C12_2 H12A_2 111.3 . . ?
C13_2 C12_2 H12A_2 111.3 . . ?
C11_2 C12_2 H12B_2 111.3 . . ?
C13_2 C12_2 H12B_2 111.3 . . ?
H12A_2 C12_2 H12B_2 109.2 . . ?
C14_2 C13_2 C12_2 105.4(13) . . ?
C14_2 C13_2 H13A_2 110.7 . . ?
C12_2 C13_2 H13A_2 110.7 . . ?
C14_2 C13_2 H13B_2 110.7 . . ?
C12_2 C13_2 H13B_2 110.7 . . ?
H13A_2 C13_2 H13B_2 108.8 . . ?
C9_2 C14_2 C13_2 112.2(10) . . ?
C9_2 C14_2 H14A_2 109.2 . . ?
C13_2 C14_2 H14A_2 109.2 . . ?
C9_2 C14_2 H14B_2 109.2 . . ?
C13_2 C14_2 H14B_2 109.2 . . ?
H14A_2 C14_2 H14B_2 107.9 . . ?
O1_2 C15_2 H15A_2 109.5 . . ?
O1_2 C15_2 H15B_2 109.5 . . ?
H15A_2 C15_2 H15B_2 109.5 . . ?
O1_2 C15_2 H15C_2 109.5 . . ?
H15A_2 C15_2 H15C_2 109.5 . . ?
H15B_2 C15_2 H15C_2 109.5 . . ?
C20_2 C16_2 C17_2 108.5(11) . . ?
C20_2 C16_2 C21_2 125.4(12) . . ?
C17_2 C16_2 C21_2 124.3(12) . . ?
C20_2 C16_2 Ru1A_2 74.4(7) . . ?
C17_2 C16_2 Ru1A_2 76.4(7) . . ?
C21_2 C16_2 Ru1A_2 127.6(7) . . ?
C18_2 C17_2 C16_2 105.9(12) . . ?
C18_2 C17_2 C22_2 130.5(12) . . ?
C16_2 C17_2 C22_2 123.6(11) . . ?
C18_2 C17_2 Ru1A_2 71.6(7) . . ?
C16_2 C17_2 Ru1A_2 66.4(7) . . ?
C22_2 C17_2 Ru1A_2 128.6(9) . . ?
C23_2 C18_2 C19_2 123.4(14) . . ?
C23_2 C18_2 C17_2 128.0(15) . . ?
C19_2 C18_2 C17_2 108.5(12) . . ?
C23_2 C18_2 Ru1A_2 127.6(10) . . ?
C19_2 C18_2 Ru1A_2 68.5(7) . . ?
C17_2 C18_2 Ru1A_2 72.7(7) . . ?
C18_2 C19_2 C20_2 110.2(12) . . ?
C18_2 C19_2 C24_2 120.5(14) . . ?
C20_2 C19_2 C24_2 129.3(14) . . ?
C18_2 C19_2 Ru1A_2 75.7(8) . . ?
C20_2 C19_2 Ru1A_2 73.9(7) . . ?
C24_2 C19_2 Ru1A_2 119.3(11) . . ?
C25_2 C20_2 C19_2 125.4(13) . . ?
C25_2 C20_2 C16_2 128.4(13) . . ?
C19_2 C20_2 C16_2 106.2(12) . . ?
C25_2 C20_2 Ru1A_2 127.6(9) . . ?
C19_2 C20_2 Ru1A_2 69.8(7) . . ?
C16_2 C20_2 Ru1A_2 68.4(7) . . ?
C16_2 C21_2 H21A_2 109.5 . . ?
C16_2 C21_2 H21B_2 109.5 . . ?
H21A_2 C21_2 H21B_2 109.5 . . ?
C16_2 C21_2 H21C_2 109.5 . . ?
H21A_2 C21_2 H21C_2 109.5 . . ?
H21B_2 C21_2 H21C_2 109.5 . . ?
C17_2 C22_2 H22A_2 109.5 . . ?
C17_2 C22_2 H22B_2 109.5 . . ?
H22A_2 C22_2 H22B_2 109.5 . . ?
C17_2 C22_2 H22C_2 109.5 . . ?
H22A_2 C22_2 H22C_2 109.5 . . ?
H22B_2 C22_2 H22C_2 109.5 . . ?
C18_2 C23_2 H23A_2 109.5 . . ?
C18_2 C23_2 H23B_2 109.5 . . ?
H23A_2 C23_2 H23B_2 109.5 . . ?
C18_2 C23_2 H23C_2 109.5 . . ?
H23A_2 C23_2 H23C_2 109.5 . . ?
H23B_2 C23_2 H23C_2 109.5 . . ?
C19_2 C24_2 H24A_2 109.5 . . ?
C19_2 C24_2 H24B_2 109.5 . . ?
H24A_2 C24_2 H24B_2 109.5 . . ?
C19_2 C24_2 H24C_2 109.5 . . ?
H24A_2 C24_2 H24C_2 109.5 . . ?
H24B_2 C24_2 H24C_2 109.5 . . ?
C20_2 C25_2 H25A_2 109.5 . . ?
C20_2 C25_2 H25B_2 109.5 . . ?
H25A_2 C25_2 H25B_2 109.5 . . ?
C20_2 C25_2 H25C_2 109.5 . . ?
H25A_2 C25_2 H25C_2 109.5 . . ?
H25B_2 C25_2 H25C_2 109.5 . . ?
C15_2 O1_2 C9_2 119.9(10) . . ?
C1_2 Ru1A_2 C4_2 84.2(6) . . ?
C1_2 Ru1A_2 C16_2 108.6(6) . . ?
C4_2 Ru1A_2 C16_2 85.2(4) . . ?
C1_2 Ru1A_2 C5_2 94.7(6) . . ?
C4_2 Ru1A_2 C5_2 36.8(5) . . ?
C16_2 Ru1A_2 C5_2 114.9(5) . . ?
C1_2 Ru1A_2 C19_2 104.7(6) . . ?
C4_2 Ru1A_2 C19_2 146.7(5) . . ?
C16_2 Ru1A_2 C19_2 61.5(5) . . ?
C5_2 Ru1A_2 C19_2 160.4(6) . . ?
C1_2 Ru1A_2 C20_2 88.4(6) . . ?
C4_2 Ru1A_2 C20_2 114.3(5) . . ?
C16_2 Ru1A_2 C20_2 37.1(5) . . ?
C5_2 Ru1A_2 C20_2 149.9(5) . . ?
C19_2 Ru1A_2 C20_2 36.3(5) . . ?
C1_2 Ru1A_2 C18_2 140.4(6) . . ?
C4_2 Ru1A_2 C18_2 128.6(5) . . ?
C16_2 Ru1A_2 C18_2 60.9(5) . . ?
C5_2 Ru1A_2 C18_2 124.7(6) . . ?
C19_2 Ru1A_2 C18_2 35.8(5) . . ?
C20_2 Ru1A_2 C18_2 60.0(5) . . ?
C1_2 Ru1A_2 C17_2 145.5(5) . . ?
C4_2 Ru1A_2 C17_2 94.2(5) . . ?
C16_2 Ru1A_2 C17_2 37.2(5) . . ?
C5_2 Ru1A_2 C17_2 104.6(5) . . ?
C19_2 Ru1A_2 C17_2 60.2(5) . . ?
C20_2 Ru1A_2 C17_2 60.8(5) . . ?
C18_2 Ru1A_2 C17_2 35.6(5) . . ?
C1_2 Ru1A_2 Cl1A_2 94.2(4) . . ?
C4_2 Ru1A_2 Cl1A_2 122.9(4) . . ?
C16_2 Ru1A_2 Cl1A_2 146.0(4) . . ?
C5_2 Ru1A_2 Cl1A_2 87.0(4) . . ?
C19_2 Ru1A_2 Cl1A_2 88.9(4) . . ?
C20_2 Ru1A_2 Cl1A_2 122.8(4) . . ?
C18_2 Ru1A_2 Cl1A_2 85.3(4) . . ?
C17_2 Ru1A_2 Cl1A_2 114.8(4) . . ?
C8_3 C1_3 C2_3 117.9(11) . . ?
C8_3 C1_3 Ru1A_3 119.9(9) . . ?
C2_3 C1_3 Ru1A_3 121.2(8) . . ?
C1_3 C2_3 C3_3 113.2(10) . . ?
C1_3 C2_3 H2A_3 108.9 . . ?
C3_3 C2_3 H2A_3 108.9 . . ?
C1_3 C2_3 H2B_3 108.9 . . ?
C3_3 C2_3 H2B_3 108.9 . . ?
H2A_3 C2_3 H2B_3 107.7 . . ?
C4_3 C3_3 C2_3 108.6(10) . . ?
C4_3 C3_3 H3A_3 110.0 . . ?
C2_3 C3_3 H3A_3 110.0 . . ?
C4_3 C3_3 H3B_3 110.0 . . ?
C2_3 C3_3 H3B_3 110.0 . . ?
H3A_3 C3_3 H3B_3 108.3 . . ?
C5_3 C4_3 C3_3 124.9(13) . . ?
C5_3 C4_3 Ru1A_3 74.3(8) . . ?
C3_3 C4_3 Ru1A_3 114.3(9) . . ?
C5_3 C4_3 H4_3 112.5 . . ?
C3_3 C4_3 H4_3 112.5 . . ?
Ru1A_3 C4_3 H4_3 112.5 . . ?
C4_3 C5_3 C6_3 124.2(13) . . ?
C4_3 C5_3 C7_3 119.8(12) . . ?
C6_3 C5_3 C7_3 111.6(13) . . ?
C4_3 C5_3 Ru1A_3 68.5(7) . . ?
C6_3 C5_3 Ru1A_3 109.0(10) . . ?
C7_3 C5_3 Ru1A_3 114.4(8) . . ?
C5_3 C6_3 H6A_3 109.5 . . ?
C5_3 C6_3 H6B_3 109.5 . . ?
H6A_3 C6_3 H6B_3 109.5 . . ?
C5_3 C6_3 H6C_3 109.5 . . ?
H6A_3 C6_3 H6C_3 109.5 . . ?
H6B_3 C6_3 H6C_3 109.5 . . ?
C5_3 C7_3 H7A_3 109.5 . . ?
C5_3 C7_3 H7B_3 109.5 . . ?
H7A_3 C7_3 H7B_3 109.5 . . ?
C5_3 C7_3 H7C_3 109.5 . . ?
H7A_3 C7_3 H7C_3 109.5 . . ?
H7B_3 C7_3 H7C_3 109.5 . . ?
C1_3 C8_3 C9_3 121.0(10) . . ?
C1_3 C8_3 H8A_3 107.1 . . ?
C9_3 C8_3 H8A_3 107.1 . . ?
C1_3 C8_3 H8B_3 107.1 . . ?
C9_3 C8_3 H8B_3 107.1 . . ?
H8A_3 C8_3 H8B_3 106.8 . . ?
O1_3 C9_3 C8_3 117.4(11) . . ?
O1_3 C9_3 C14_3 112.2(9) . . ?
C8_3 C9_3 C14_3 107.6(9) . . ?
O1_3 C9_3 C10_3 104.5(10) . . ?
C8_3 C9_3 C10_3 110.0(10) . . ?
C14_3 C9_3 C10_3 104.4(10) . . ?
C11_3 C10_3 C9_3 112.8(10) . . ?
C11_3 C10_3 H10A_3 109.0 . . ?
C9_3 C10_3 H10A_3 109.0 . . ?
C11_3 C10_3 H10B_3 109.0 . . ?
C9_3 C10_3 H10B_3 109.0 . . ?
H10A_3 C10_3 H10B_3 107.8 . . ?
C12_3 C11_3 C10_3 112.5(11) . . ?
C12_3 C11_3 H11A_3 109.1 . . ?
C10_3 C11_3 H11A_3 109.1 . . ?
C12_3 C11_3 H11B_3 109.1 . . ?
C10_3 C11_3 H11B_3 109.1 . . ?
H11A_3 C11_3 H11B_3 107.8 . . ?
C13_3 C12_3 C11_3 110.7(11) . . ?
C13_3 C12_3 H12A_3 109.5 . . ?
C11_3 C12_3 H12A_3 109.5 . . ?
C13_3 C12_3 H12B_3 109.5 . . ?
C11_3 C12_3 H12B_3 109.5 . . ?
H12A_3 C12_3 H12B_3 108.1 . . ?
C12_3 C13_3 C14_3 111.1(10) . . ?
C12_3 C13_3 H13A_3 109.4 . . ?
C14_3 C13_3 H13A_3 109.4 . . ?
C12_3 C13_3 H13B_3 109.4 . . ?
C14_3 C13_3 H13B_3 109.4 . . ?
H13A_3 C13_3 H13B_3 108.0 . . ?
C13_3 C14_3 C9_3 114.7(10) . . ?
C13_3 C14_3 H14A_3 108.6 . . ?
C9_3 C14_3 H14A_3 108.6 . . ?
C13_3 C14_3 H14B_3 108.6 . . ?
C9_3 C14_3 H14B_3 108.6 . . ?
H14A_3 C14_3 H14B_3 107.6 . . ?
O1_3 C15_3 H15A_3 109.5 . . ?
O1_3 C15_3 H15B_3 109.5 . . ?
H15A_3 C15_3 H15B_3 109.5 . . ?
O1_3 C15_3 H15C_3 109.5 . . ?
H15A_3 C15_3 H15C_3 109.5 . . ?
H15B_3 C15_3 H15C_3 109.5 . . ?
C20_3 C16_3 C17_3 104.0(12) . . ?
C20_3 C16_3 C21_3 134.5(15) . . ?
C17_3 C16_3 C21_3 119.9(13) . . ?
C20_3 C16_3 Ru1A_3 73.3(7) . . ?
C17_3 C16_3 Ru1A_3 76.7(7) . . ?
C21_3 C16_3 Ru1A_3 125.4(9) . . ?
C18_3 C17_3 C16_3 107.2(13) . . ?
C18_3 C17_3 C22_3 128.3(14) . . ?
C16_3 C17_3 C22_3 124.5(12) . . ?
C18_3 C17_3 Ru1A_3 72.2(8) . . ?
C16_3 C17_3 Ru1A_3 64.9(7) . . ?
C22_3 C17_3 Ru1A_3 126.7(11) . . ?
C17_3 C18_3 C19_3 110.3(14) . . ?
C17_3 C18_3 C23_3 126.5(16) . . ?
C19_3 C18_3 C23_3 123.1(16) . . ?
C17_3 C18_3 Ru1A_3 72.2(8) . . ?
C19_3 C18_3 Ru1A_3 68.3(8) . . ?
C23_3 C18_3 Ru1A_3 128.1(11) . . ?
C20_3 C19_3 C18_3 106.0(14) . . ?
C20_3 C19_3 C24_3 126.1(16) . . ?
C18_3 C19_3 C24_3 127.5(15) . . ?
C20_3 C19_3 Ru1A_3 71.7(9) . . ?
C18_3 C19_3 Ru1A_3 75.0(9) . . ?
C24_3 C19_3 Ru1A_3 124.3(12) . . ?
C19_3 C20_3 C25_3 131.3(15) . . ?
C19_3 C20_3 C16_3 111.0(15) . . ?
C25_3 C20_3 C16_3 117.7(14) . . ?
C19_3 C20_3 Ru1A_3 71.7(9) . . ?
C25_3 C20_3 Ru1A_3 125.0(11) . . ?
C16_3 C20_3 Ru1A_3 67.9(8) . . ?
C16_3 C21_3 H21A_3 109.5 . . ?
C16_3 C21_3 H21B_3 109.5 . . ?
H21A_3 C21_3 H21B_3 109.5 . . ?
C16_3 C21_3 H21C_3 109.5 . . ?
H21A_3 C21_3 H21C_3 109.5 . . ?
H21B_3 C21_3 H21C_3 109.5 . . ?
C17_3 C22_3 H22A_3 109.5 . . ?
C17_3 C22_3 H22B_3 109.5 . . ?
H22A_3 C22_3 H22B_3 109.5 . . ?
C17_3 C22_3 H22C_3 109.5 . . ?
H22A_3 C22_3 H22C_3 109.5 . . ?
H22B_3 C22_3 H22C_3 109.5 . . ?
C18_3 C23_3 H23A_3 109.5 . . ?
C18_3 C23_3 H23B_3 109.5 . . ?
H23A_3 C23_3 H23B_3 109.5 . . ?
C18_3 C23_3 H23C_3 109.5 . . ?
H23A_3 C23_3 H23C_3 109.5 . . ?
H23B_3 C23_3 H23C_3 109.5 . . ?
C19_3 C24_3 H24A_3 109.5 . . ?
C19_3 C24_3 H24B_3 109.5 . . ?
H24A_3 C24_3 H24B_3 109.5 . . ?
C19_3 C24_3 H24C_3 109.5 . . ?
H24A_3 C24_3 H24C_3 109.5 . . ?
H24B_3 C24_3 H24C_3 109.5 . . ?
C20_3 C25_3 H25A_3 109.5 . . ?
C20_3 C25_3 H25B_3 109.5 . . ?
H25A_3 C25_3 H25B_3 109.5 . . ?
C20_3 C25_3 H25C_3 109.5 . . ?
H25A_3 C25_3 H25C_3 109.5 . . ?
H25B_3 C25_3 H25C_3 109.5 . . ?
C9_3 O1_3 C15_3 115.0(10) . . ?
C1_3 Ru1A_3 C16_3 107.6(5) . . ?
C1_3 Ru1A_3 C4_3 79.3(5) . . ?
C16_3 Ru1A_3 C4_3 86.3(6) . . ?
C1_3 Ru1A_3 C19_3 113.3(6) . . ?
C16_3 Ru1A_3 C19_3 64.9(6) . . ?
C4_3 Ru1A_3 C19_3 150.7(6) . . ?
C1_3 Ru1A_3 C20_3 94.3(6) . . ?
C16_3 Ru1A_3 C20_3 38.8(5) . . ?
C4_3 Ru1A_3 C20_3 120.1(6) . . ?
C19_3 Ru1A_3 C20_3 36.6(6) . . ?
C1_3 Ru1A_3 C5_3 90.2(5) . . ?
C16_3 Ru1A_3 C5_3 116.9(5) . . ?
C4_3 Ru1A_3 C5_3 37.2(6) . . ?
C19_3 Ru1A_3 C5_3 155.2(6) . . ?
C20_3 Ru1A_3 C5_3 155.3(5) . . ?
C1_3 Ru1A_3 C18_3 149.8(6) . . ?
C16_3 Ru1A_3 C18_3 62.7(5) . . ?
C4_3 Ru1A_3 C18_3 125.5(6) . . ?
C19_3 Ru1A_3 C18_3 36.7(6) . . ?
C20_3 Ru1A_3 C18_3 59.6(6) . . ?
C5_3 Ru1A_3 C18_3 119.8(6) . . ?
C1_3 Ru1A_3 C17_3 145.9(5) . . ?
C16_3 Ru1A_3 C17_3 38.4(5) . . ?
C4_3 Ru1A_3 C17_3 92.5(5) . . ?
C19_3 Ru1A_3 C17_3 61.9(6) . . ?
C20_3 Ru1A_3 C17_3 61.2(6) . . ?
C5_3 Ru1A_3 C17_3 103.2(5) . . ?
C18_3 Ru1A_3 C17_3 35.6(5) . . ?
C1_3 Ru1A_3 Cl1A_3 93.8(4) . . ?
C16_3 Ru1A_3 Cl1A_3 149.1(4) . . ?
C4_3 Ru1A_3 Cl1A_3 120.1(5) . . ?
C19_3 Ru1A_3 Cl1A_3 86.5(4) . . ?
C20_3 Ru1A_3 Cl1A_3 119.7(4) . . ?
C5_3 Ru1A_3 Cl1A_3 84.1(4) . . ?
C18_3 Ru1A_3 Cl1A_3 87.6(4) . . ?
C17_3 Ru1A_3 Cl1A_3 118.4(4) . . ?
C8_4 C1_4 C2_4 115.6(9) . . ?
C8_4 C1_4 Ru1A_4 119.6(7) . . ?
C2_4 C1_4 Ru1A_4 124.3(7) . . ?
C3_4 C2_4 C1_4 111.1(10) . . ?
C3_4 C2_4 H2A_4 109.4 . . ?
C1_4 C2_4 H2A_4 109.4 . . ?
C3_4 C2_4 H2B_4 109.4 . . ?
C1_4 C2_4 H2B_4 109.4 . . ?
H2A_4 C2_4 H2B_4 108.0 . . ?
C2_4 C3_4 C4_4 110.9(10) . . ?
C2_4 C3_4 H3A_4 109.5 . . ?
C4_4 C3_4 H3A_4 109.5 . . ?
C2_4 C3_4 H3B_4 109.5 . . ?
C4_4 C3_4 H3B_4 109.5 . . ?
H3A_4 C3_4 H3B_4 108.0 . . ?
C5_4 C4_4 C3_4 125.3(11) . . ?
C5_4 C4_4 Ru1A_4 72.6(8) . . ?
C3_4 C4_4 Ru1A_4 112.0(8) . . ?
C5_4 C4_4 H4_4 113.3 . . ?
C3_4 C4_4 H4_4 113.3 . . ?
Ru1A_4 C4_4 H4_4 113.3 . . ?
C4_4 C5_4 C7_4 121.3(12) . . ?
C4_4 C5_4 C6_4 122.7(11) . . ?
C7_4 C5_4 C6_4 109.9(10) . . ?
C4_4 C5_4 Ru1A_4 71.0(7) . . ?
C7_4 C5_4 Ru1A_4 115.2(9) . . ?
C6_4 C5_4 Ru1A_4 109.6(9) . . ?
C5_4 C6_4 H6A_4 109.5 . . ?
C5_4 C6_4 H6B_4 109.5 . . ?
H6A_4 C6_4 H6B_4 109.5 . . ?
C5_4 C6_4 H6C_4 109.5 . . ?
H6A_4 C6_4 H6C_4 109.5 . . ?
H6B_4 C6_4 H6C_4 109.5 . . ?
C5_4 C7_4 H7A_4 109.5 . . ?
C5_4 C7_4 H7B_4 109.5 . . ?
H7A_4 C7_4 H7B_4 109.5 . . ?
C5_4 C7_4 H7C_4 109.5 . . ?
H7A_4 C7_4 H7C_4 109.5 . . ?
H7B_4 C7_4 H7C_4 109.5 . . ?
C1_4 C8_4 C9_4 120.8(9) . . ?
C1_4 C8_4 H8A_4 107.1 . . ?
C9_4 C8_4 H8A_4 107.1 . . ?
C1_4 C8_4 H8B_4 107.1 . . ?
C9_4 C8_4 H8B_4 107.1 . . ?
H8A_4 C8_4 H8B_4 106.8 . . ?
O1_4 C9_4 C10_4 107.0(9) . . ?
O1_4 C9_4 C14_4 109.7(9) . . ?
C10_4 C9_4 C14_4 111.0(10) . . ?
O1_4 C9_4 C8_4 109.8(9) . . ?
C10_4 C9_4 C8_4 112.6(9) . . ?
C14_4 C9_4 C8_4 106.7(9) . . ?
C9_4 C10_4 C11_4 112.0(8) . . ?
C9_4 C10_4 H10A_4 109.2 . . ?
C11_4 C10_4 H10A_4 109.2 . . ?
C9_4 C10_4 H10B_4 109.2 . . ?
C11_4 C10_4 H10B_4 109.2 . . ?
H10A_4 C10_4 H10B_4 107.9 . . ?
C12_4 C11_4 C10_4 110.8(11) . . ?
C12_4 C11_4 H11A_4 109.5 . . ?
C10_4 C11_4 H11A_4 109.5 . . ?
C12_4 C11_4 H11B_4 109.5 . . ?
C10_4 C11_4 H11B_4 109.5 . . ?
H11A_4 C11_4 H11B_4 108.1 . . ?
C11_4 C12_4 C13_4 112.3(11) . . ?
C11_4 C12_4 H12A_4 109.1 . . ?
C13_4 C12_4 H12A_4 109.1 . . ?
C11_4 C12_4 H12B_4 109.1 . . ?
C13_4 C12_4 H12B_4 109.1 . . ?
H12A_4 C12_4 H12B_4 107.9 . . ?
C12_4 C13_4 C14_4 111.2(11) . . ?
C12_4 C13_4 H13A_4 109.4 . . ?
C14_4 C13_4 H13A_4 109.4 . . ?
C12_4 C13_4 H13B_4 109.4 . . ?
C14_4 C13_4 H13B_4 109.4 . . ?
H13A_4 C13_4 H13B_4 108.0 . . ?
C13_4 C14_4 C9_4 111.0(10) . . ?
C13_4 C14_4 H14A_4 109.4 . . ?
C9_4 C14_4 H14A_4 109.4 . . ?
C13_4 C14_4 H14B_4 109.4 . . ?
C9_4 C14_4 H14B_4 109.4 . . ?
H14A_4 C14_4 H14B_4 108.0 . . ?
O1_4 C15_4 H15A_4 109.5 . . ?
O1_4 C15_4 H15B_4 109.5 . . ?
H15A_4 C15_4 H15B_4 109.5 . . ?
O1_4 C15_4 H15C_4 109.5 . . ?
H15A_4 C15_4 H15C_4 109.5 . . ?
H15B_4 C15_4 H15C_4 109.5 . . ?
C20_4 C16_4 C17_4 104.8(11) . . ?
C20_4 C16_4 C21_4 128.5(11) . . ?
C17_4 C16_4 C21_4 125.6(11) . . ?
C20_4 C16_4 Ru1A_4 72.6(7) . . ?
C17_4 C16_4 Ru1A_4 75.0(6) . . ?
C21_4 C16_4 Ru1A_4 126.4(9) . . ?
C18_4 C17_4 C16_4 107.4(11) . . ?
C18_4 C17_4 C22_4 131.4(13) . . ?
C16_4 C17_4 C22_4 121.2(13) . . ?
C18_4 C17_4 Ru1A_4 71.5(7) . . ?
C16_4 C17_4 Ru1A_4 67.7(6) . . ?
C22_4 C17_4 Ru1A_4 126.6(9) . . ?
C17_4 C18_4 C19_4 106.3(12) . . ?
C17_4 C18_4 C23_4 129.8(12) . . ?
C19_4 C18_4 C23_4 123.8(13) . . ?
C17_4 C18_4 Ru1A_4 72.7(7) . . ?
C19_4 C18_4 Ru1A_4 67.8(7) . . ?
C23_4 C18_4 Ru1A_4 127.1(10) . . ?
C20_4 C19_4 C18_4 109.6(12) . . ?
C20_4 C19_4 C24_4 128.4(12) . . ?
C18_4 C19_4 C24_4 121.7(13) . . ?
C20_4 C19_4 Ru1A_4 74.6(8) . . ?
C18_4 C19_4 Ru1A_4 75.4(7) . . ?
C24_4 C19_4 Ru1A_4 122.0(9) . . ?
C19_4 C20_4 C16_4 111.1(12) . . ?
C19_4 C20_4 C25_4 128.7(11) . . ?
C16_4 C20_4 C25_4 120.2(12) . . ?
C19_4 C20_4 Ru1A_4 71.0(8) . . ?
C16_4 C20_4 Ru1A_4 70.6(6) . . ?
C25_4 C20_4 Ru1A_4 127.9(7) . . ?
C16_4 C21_4 H21A_4 109.5 . . ?
C16_4 C21_4 H21B_4 109.5 . . ?
H21A_4 C21_4 H21B_4 109.5 . . ?
C16_4 C21_4 H21C_4 109.5 . . ?
H21A_4 C21_4 H21C_4 109.5 . . ?
H21B_4 C21_4 H21C_4 109.5 . . ?
C17_4 C22_4 H22A_4 109.5 . . ?
C17_4 C22_4 H22B_4 109.5 . . ?
H22A_4 C22_4 H22B_4 109.5 . . ?
C17_4 C22_4 H22C_4 109.5 . . ?
H22A_4 C22_4 H22C_4 109.5 . . ?
H22B_4 C22_4 H22C_4 109.5 . . ?
C18_4 C23_4 H23A_4 109.5 . . ?
C18_4 C23_4 H23B_4 109.5 . . ?
H23A_4 C23_4 H23B_4 109.5 . . ?
C18_4 C23_4 H23C_4 109.5 . . ?
H23A_4 C23_4 H23C_4 109.5 . . ?
H23B_4 C23_4 H23C_4 109.5 . . ?
C19_4 C24_4 H24A_4 109.5 . . ?
C19_4 C24_4 H24B_4 109.5 . . ?
H24A_4 C24_4 H24B_4 109.5 . . ?
C19_4 C24_4 H24C_4 109.5 . . ?
H24A_4 C24_4 H24C_4 109.5 . . ?
H24B_4 C24_4 H24C_4 109.5 . . ?
C20_4 C25_4 H25A_4 109.5 . . ?
C20_4 C25_4 H25B_4 109.5 . . ?
H25A_4 C25_4 H25B_4 109.5 . . ?
C20_4 C25_4 H25C_4 109.5 . . ?
H25A_4 C25_4 H25C_4 109.5 . . ?
H25B_4 C25_4 H25C_4 109.5 . . ?
C15_4 O1_4 C9_4 117.2(10) . . ?
C1_4 Ru1A_4 C4_4 78.8(4) . . ?
C1_4 Ru1A_4 C5_4 90.2(5) . . ?
C4_4 Ru1A_4 C5_4 36.4(5) . . ?
C1_4 Ru1A_4 C19_4 107.7(4) . . ?
C4_4 Ru1A_4 C19_4 145.8(5) . . ?
C5_4 Ru1A_4 C19_4 162.1(5) . . ?
C1_4 Ru1A_4 C16_4 106.2(4) . . ?
C4_4 Ru1A_4 C16_4 84.7(4) . . ?
C5_4 Ru1A_4 C16_4 114.7(5) . . ?
C19_4 Ru1A_4 C16_4 61.2(5) . . ?
C1_4 Ru1A_4 C20_4 90.6(4) . . ?
C4_4 Ru1A_4 C20_4 114.5(5) . . ?
C5_4 Ru1A_4 C20_4 149.6(5) . . ?
C19_4 Ru1A_4 C20_4 34.5(5) . . ?
C16_4 Ru1A_4 C20_4 36.8(4) . . ?
C1_4 Ru1A_4 C18_4 144.5(4) . . ?
C4_4 Ru1A_4 C18_4 128.4(4) . . ?
C5_4 Ru1A_4 C18_4 125.3(5) . . ?
C19_4 Ru1A_4 C18_4 36.7(4) . . ?
C16_4 Ru1A_4 C18_4 61.5(4) . . ?
C20_4 Ru1A_4 C18_4 59.1(5) . . ?
C1_4 Ru1A_4 C17_4 143.4(5) . . ?
C4_4 Ru1A_4 C17_4 94.0(5) . . ?
C5_4 Ru1A_4 C17_4 105.1(5) . . ?
C19_4 Ru1A_4 C17_4 60.3(5) . . ?
C16_4 Ru1A_4 C17_4 37.3(4) . . ?
C20_4 Ru1A_4 C17_4 59.6(4) . . ?
C18_4 Ru1A_4 C17_4 35.7(5) . . ?
C1_4 Ru1A_4 Cl1A_4 95.8(3) . . ?
C4_4 Ru1A_4 Cl1A_4 122.2(3) . . ?
C5_4 Ru1A_4 Cl1A_4 86.9(4) . . ?
C19_4 Ru1A_4 Cl1A_4 91.1(4) . . ?
C16_4 Ru1A_4 Cl1A_4 148.6(3) . . ?
C20_4 Ru1A_4 Cl1A_4 123.2(4) . . ?
C18_4 Ru1A_4 Cl1A_4 87.6(3) . . ?
C17_4 Ru1A_4 Cl1A_4 117.6(4) . . ?
C8_5 C1_5 C2_5 115.5(14) . . ?
C8_5 C1_5 Ru1A_5 123.7(12) . . ?
C2_5 C1_5 Ru1A_5 120.8(10) . . ?
C1_5 C2_5 C3_5 112.2(13) . . ?
C1_5 C2_5 H2A_5 109.2 . . ?
C3_5 C2_5 H2A_5 109.2 . . ?
C1_5 C2_5 H2B_5 109.2 . . ?
C3_5 C2_5 H2B_5 109.2 . . ?
H2A_5 C2_5 H2B_5 107.9 . . ?
C4_5 C3_5 C2_5 106.9(12) . . ?
C4_5 C3_5 H3A_5 110.3 . . ?
C2_5 C3_5 H3A_5 110.3 . . ?
C4_5 C3_5 H3B_5 110.3 . . ?
C2_5 C3_5 H3B_5 110.3 . . ?
H3A_5 C3_5 H3B_5 108.6 . . ?
C5_5 C4_5 C3_5 125.3(14) . . ?
C5_5 C4_5 Ru1A_5 73.3(8) . . ?
C3_5 C4_5 Ru1A_5 115.5(9) . . ?
C5_5 C4_5 H4_5 112.3 . . ?
C3_5 C4_5 H4_5 112.3 . . ?
Ru1A_5 C4_5 H4_5 112.3 . . ?
C4_5 C5_5 C7_5 123.7(16) . . ?
C4_5 C5_5 C6_5 120.9(14) . . ?
C7_5 C5_5 C6_5 109.4(15) . . ?
C4_5 C5_5 Ru1A_5 71.3(8) . . ?
C7_5 C5_5 Ru1A_5 120.5(11) . . ?
C6_5 C5_5 Ru1A_5 104.1(11) . . ?
C5_5 C6_5 H6A_5 109.5 . . ?
C5_5 C6_5 H6B_5 109.5 . . ?
H6A_5 C6_5 H6B_5 109.5 . . ?
C5_5 C6_5 H6C_5 109.5 . . ?
H6A_5 C6_5 H6C_5 109.5 . . ?
H6B_5 C6_5 H6C_5 109.5 . . ?
C5_5 C7_5 H7A_5 109.5 . . ?
C5_5 C7_5 H7B_5 109.5 . . ?
H7A_5 C7_5 H7B_5 109.5 . . ?
C5_5 C7_5 H7C_5 109.5 . . ?
H7A_5 C7_5 H7C_5 109.5 . . ?
H7B_5 C7_5 H7C_5 109.5 . . ?
C1_5 C8_5 C9_5 124.1(14) . . ?
C1_5 C8_5 H8A_5 106.3 . . ?
C9_5 C8_5 H8A_5 106.3 . . ?
C1_5 C8_5 H8B_5 106.3 . . ?
C9_5 C8_5 H8B_5 106.3 . . ?
H8A_5 C8_5 H8B_5 106.4 . . ?
O1_5 C9_5 C10_5 104.8(12) . . ?
O1_5 C9_5 C8_5 112.2(12) . . ?
C10_5 C9_5 C8_5 111.8(12) . . ?
O1_5 C9_5 C14_5 114.3(11) . . ?
C10_5 C9_5 C14_5 107.8(12) . . ?
C8_5 C9_5 C14_5 106.1(11) . . ?
C9_5 C10_5 C11_5 111.3(13) . . ?
C9_5 C10_5 H10A_5 109.4 . . ?
C11_5 C10_5 H10A_5 109.4 . . ?
C9_5 C10_5 H10B_5 109.4 . . ?
C11_5 C10_5 H10B_5 109.4 . . ?
H10A_5 C10_5 H10B_5 108.0 . . ?
C12_5 C11_5 C10_5 111.8(13) . . ?
C12_5 C11_5 H11A_5 109.3 . . ?
C10_5 C11_5 H11A_5 109.3 . . ?
C12_5 C11_5 H11B_5 109.3 . . ?
C10_5 C11_5 H11B_5 109.3 . . ?
H11A_5 C11_5 H11B_5 107.9 . . ?
C13_5 C12_5 C11_5 114.4(14) . . ?
C13_5 C12_5 H12A_5 108.6 . . ?
C11_5 C12_5 H12A_5 108.6 . . ?
C13_5 C12_5 H12B_5 108.6 . . ?
C11_5 C12_5 H12B_5 108.6 . . ?
H12A_5 C12_5 H12B_5 107.6 . . ?
C12_5 C13_5 C14_5 114.8(14) . . ?
C12_5 C13_5 H13A_5 108.6 . . ?
C14_5 C13_5 H13A_5 108.6 . . ?
C12_5 C13_5 H13B_5 108.6 . . ?
C14_5 C13_5 H13B_5 108.6 . . ?
H13A_5 C13_5 H13B_5 107.5 . . ?
C13_5 C14_5 C9_5 111.6(11) . . ?
C13_5 C14_5 H14A_5 109.3 . . ?
C9_5 C14_5 H14A_5 109.3 . . ?
C13_5 C14_5 H14B_5 109.3 . . ?
C9_5 C14_5 H14B_5 109.3 . . ?
H14A_5 C14_5 H14B_5 108.0 . . ?
O1_5 C15_5 H15A_5 109.5 . . ?
O1_5 C15_5 H15B_5 109.5 . . ?
H15A_5 C15_5 H15B_5 109.5 . . ?
O1_5 C15_5 H15C_5 109.5 . . ?
H15A_5 C15_5 H15C_5 109.5 . . ?
H15B_5 C15_5 H15C_5 109.5 . . ?
C20_5 C16_5 C17_5 109.7(14) . . ?
C20_5 C16_5 C21_5 128.9(15) . . ?
C17_5 C16_5 C21_5 120.7(14) . . ?
C20_5 C16_5 Ru1A_5 74.9(8) . . ?
C17_5 C16_5 Ru1A_5 73.5(9) . . ?
C21_5 C16_5 Ru1A_5 125.7(11) . . ?
C22_5 C17_5 C18_5 129.1(16) . . ?
C22_5 C17_5 C16_5 127.8(16) . . ?
C18_5 C17_5 C16_5 101.3(15) . . ?
C22_5 C17_5 Ru1A_5 132.9(15) . . ?
C18_5 C17_5 Ru1A_5 73.3(9) . . ?
C16_5 C17_5 Ru1A_5 67.7(8) . . ?
C23_5 C18_5 C19_5 119.2(16) . . ?
C23_5 C18_5 C17_5 129.9(17) . . ?
C19_5 C18_5 C17_5 110.4(15) . . ?
C23_5 C18_5 Ru1A_5 122.3(12) . . ?
C19_5 C18_5 Ru1A_5 67.9(8) . . ?
C17_5 C18_5 Ru1A_5 69.5(8) . . ?
C20_5 C19_5 C18_5 106.4(12) . . ?
C20_5 C19_5 C24_5 128.8(14) . . ?
C18_5 C19_5 C24_5 122.8(14) . . ?
C20_5 C19_5 Ru1A_5 73.6(8) . . ?
C18_5 C19_5 Ru1A_5 76.0(8) . . ?
C24_5 C19_5 Ru1A_5 128.1(10) . . ?
C16_5 C20_5 C19_5 110.8(13) . . ?
C16_5 C20_5 C25_5 121.9(13) . . ?
C19_5 C20_5 C25_5 127.4(12) . . ?
C16_5 C20_5 Ru1A_5 69.5(9) . . ?
C19_5 C20_5 Ru1A_5 70.3(8) . . ?
C25_5 C20_5 Ru1A_5 127.7(9) . . ?
C16_5 C21_5 H21A_5 109.5 . . ?
C16_5 C21_5 H21B_5 109.5 . . ?
H21A_5 C21_5 H21B_5 109.5 . . ?
C16_5 C21_5 H21C_5 109.5 . . ?
H21A_5 C21_5 H21C_5 109.5 . . ?
H21B_5 C21_5 H21C_5 109.5 . . ?
C17_5 C22_5 H22A_5 109.5 . . ?
C17_5 C22_5 H22B_5 109.5 . . ?
H22A_5 C22_5 H22B_5 109.5 . . ?
C17_5 C22_5 H22C_5 109.5 . . ?
H22A_5 C22_5 H22C_5 109.5 . . ?
H22B_5 C22_5 H22C_5 109.5 . . ?
C18_5 C23_5 H23A_5 109.5 . . ?
C18_5 C23_5 H23B_5 109.5 . . ?
H23A_5 C23_5 H23B_5 109.5 . . ?
C18_5 C23_5 H23C_5 109.5 . . ?
H23A_5 C23_5 H23C_5 109.5 . . ?
H23B_5 C23_5 H23C_5 109.5 . . ?
C19_5 C24_5 H24A_5 109.5 . . ?
C19_5 C24_5 H24B_5 109.5 . . ?
H24A_5 C24_5 H24B_5 109.5 . . ?
C19_5 C24_5 H24C_5 109.5 . . ?
H24A_5 C24_5 H24C_5 109.5 . . ?
H24B_5 C24_5 H24C_5 109.5 . . ?
C20_5 C25_5 H25A_5 109.5 . . ?
C20_5 C25_5 H25B_5 109.5 . . ?
H25A_5 C25_5 H25B_5 109.5 . . ?
C20_5 C25_5 H25C_5 109.5 . . ?
H25A_5 C25_5 H25C_5 109.5 . . ?
H25B_5 C25_5 H25C_5 109.5 . . ?
C15_5 O1_5 C9_5 115.8(14) . . ?
C1_5 Ru1A_5 C4_5 81.2(6) . . ?
C1_5 Ru1A_5 C5_5 91.6(7) . . ?
C4_5 Ru1A_5 C5_5 35.4(6) . . ?
C1_5 Ru1A_5 C16_5 102.2(6) . . ?
C4_5 Ru1A_5 C16_5 87.1(6) . . ?
C5_5 Ru1A_5 C16_5 117.9(6) . . ?
C1_5 Ru1A_5 C19_5 105.9(6) . . ?
C4_5 Ru1A_5 C19_5 148.7(5) . . ?
C5_5 Ru1A_5 C19_5 162.3(6) . . ?
C16_5 Ru1A_5 C19_5 61.7(5) . . ?
C1_5 Ru1A_5 C20_5 87.3(6) . . ?
C4_5 Ru1A_5 C20_5 116.7(5) . . ?
C5_5 Ru1A_5 C20_5 151.5(6) . . ?
C16_5 Ru1A_5 C20_5 35.6(5) . . ?
C19_5 Ru1A_5 C20_5 36.0(5) . . ?
C1_5 Ru1A_5 C17_5 140.8(7) . . ?
C4_5 Ru1A_5 C17_5 91.4(6) . . ?
C5_5 Ru1A_5 C17_5 104.4(7) . . ?
C16_5 Ru1A_5 C17_5 38.8(6) . . ?
C19_5 Ru1A_5 C17_5 63.5(7) . . ?
C20_5 Ru1A_5 C17_5 61.8(7) . . ?
C1_5 Ru1A_5 C18_5 141.7(7) . . ?
C4_5 Ru1A_5 C18_5 127.4(5) . . ?
C5_5 Ru1A_5 C18_5 126.7(6) . . ?
C16_5 Ru1A_5 C18_5 60.7(6) . . ?
C19_5 Ru1A_5 C18_5 36.0(5) . . ?
C20_5 Ru1A_5 C18_5 58.4(5) . . ?
C17_5 Ru1A_5 C18_5 37.3(6) . . ?
C1_5 Ru1A_5 Cl1_5 94.9(4) . . ?
C4_5 Ru1A_5 Cl1_5 123.5(4) . . ?
C5_5 Ru1A_5 Cl1_5 89.2(5) . . ?
C16_5 Ru1A_5 Cl1_5 147.1(4) . . ?
C19_5 Ru1A_5 Cl1_5 86.7(4) . . ?
C20_5 Ru1A_5 Cl1_5 119.3(4) . . ?
C17_5 Ru1A_5 Cl1_5 120.4(5) . . ?
C18_5 Ru1A_5 Cl1_5 88.6(4) . . ?
C8_6 C1_6 C2_6 116.1(8) . . ?
C8_6 C1_6 Ru1A_6 122.6(7) . . ?
C2_6 C1_6 Ru1A_6 120.4(7) . . ?
C3_6 C2_6 C1_6 113.7(9) . . ?
C3_6 C2_6 H2A_6 108.8 . . ?
C1_6 C2_6 H2A_6 108.8 . . ?
C3_6 C2_6 H2B_6 108.8 . . ?
C1_6 C2_6 H2B_6 108.8 . . ?
H2A_6 C2_6 H2B_6 107.7 . . ?
C2_6 C3_6 C4_6 108.9(10) . . ?
C2_6 C3_6 H3A_6 109.9 . . ?
C4_6 C3_6 H3A_6 109.9 . . ?
C2_6 C3_6 H3B_6 109.9 . . ?
C4_6 C3_6 H3B_6 109.9 . . ?
H3A_6 C3_6 H3B_6 108.3 . . ?
C5_6 C4_6 C3_6 124.2(11) . . ?
C5_6 C4_6 Ru1A_6 72.9(8) . . ?
C3_6 C4_6 Ru1A_6 113.8(8) . . ?
C5_6 C4_6 H4_6 113.2 . . ?
C3_6 C4_6 H4_6 113.2 . . ?
Ru1A_6 C4_6 H4_6 113.2 . . ?
C4_6 C5_6 C7_6 122.2(13) . . ?
C4_6 C5_6 C6_6 123.1(10) . . ?
C7_6 C5_6 C6_6 109.5(10) . . ?
C4_6 C5_6 Ru1A_6 69.8(7) . . ?
C7_6 C5_6 Ru1A_6 117.7(9) . . ?
C6_6 C5_6 Ru1A_6 106.8(9) . . ?
C5_6 C6_6 H6A_6 109.5 . . ?
C5_6 C6_6 H6B_6 109.5 . . ?
H6A_6 C6_6 H6B_6 109.5 . . ?
C5_6 C6_6 H6C_6 109.5 . . ?
H6A_6 C6_6 H6C_6 109.5 . . ?
H6B_6 C6_6 H6C_6 109.5 . . ?
C5_6 C7_6 H7A_6 109.5 . . ?
C5_6 C7_6 H7B_6 109.5 . . ?
H7A_6 C7_6 H7B_6 109.5 . . ?
C5_6 C7_6 H7C_6 109.5 . . ?
H7A_6 C7_6 H7C_6 109.5 . . ?
H7B_6 C7_6 H7C_6 109.5 . . ?
C1_6 C8_6 C9_6 120.0(8) . . ?
C1_6 C8_6 H8A_6 107.3 . . ?
C9_6 C8_6 H8A_6 107.3 . . ?
C1_6 C8_6 H8B_6 107.3 . . ?
C9_6 C8_6 H8B_6 107.3 . . ?
H8A_6 C8_6 H8B_6 106.9 . . ?
O1_6 C9_6 C14_6 110.9(9) . . ?
O1_6 C9_6 C10_6 104.9(8) . . ?
C14_6 C9_6 C10_6 111.2(10) . . ?
O1_6 C9_6 C8_6 110.3(9) . . ?
C14_6 C9_6 C8_6 108.0(8) . . ?
C10_6 C9_6 C8_6 111.6(9) . . ?
C9_6 C10_6 C11_6 111.9(8) . . ?
C9_6 C10_6 H10A_6 109.2 . . ?
C11_6 C10_6 H10A_6 109.2 . . ?
C9_6 C10_6 H10B_6 109.2 . . ?
C11_6 C10_6 H10B_6 109.2 . . ?
H10A_6 C10_6 H10B_6 107.9 . . ?
C12_6 C11_6 C10_6 109.7(10) . . ?
C12_6 C11_6 H11A_6 109.7 . . ?
C10_6 C11_6 H11A_6 109.7 . . ?
C12_6 C11_6 H11B_6 109.7 . . ?
C10_6 C11_6 H11B_6 109.7 . . ?
H11A_6 C11_6 H11B_6 108.2 . . ?
C13_6 C12_6 C11_6 111.4(10) . . ?
C13_6 C12_6 H12A_6 109.3 . . ?
C11_6 C12_6 H12A_6 109.3 . . ?
C13_6 C12_6 H12B_6 109.3 . . ?
C11_6 C12_6 H12B_6 109.3 . . ?
H12A_6 C12_6 H12B_6 108.0 . . ?
C12_6 C13_6 C14_6 110.3(9) . . ?
C12_6 C13_6 H13A_6 109.6 . . ?
C14_6 C13_6 H13A_6 109.6 . . ?
C12_6 C13_6 H13B_6 109.6 . . ?
C14_6 C13_6 H13B_6 109.6 . . ?
H13A_6 C13_6 H13B_6 108.1 . . ?
C9_6 C14_6 C13_6 111.7(8) . . ?
C9_6 C14_6 H14A_6 109.3 . . ?
C13_6 C14_6 H14A_6 109.3 . . ?
C9_6 C14_6 H14B_6 109.3 . . ?
C13_6 C14_6 H14B_6 109.3 . . ?
H14A_6 C14_6 H14B_6 107.9 . . ?
O1_6 C15_6 H15A_6 109.5 . . ?
O1_6 C15_6 H15B_6 109.5 . . ?
H15A_6 C15_6 H15B_6 109.5 . . ?
O1_6 C15_6 H15C_6 109.5 . . ?
H15A_6 C15_6 H15C_6 109.5 . . ?
H15B_6 C15_6 H15C_6 109.5 . . ?
C17_6 C16_6 C20_6 106.8(9) . . ?
C17_6 C16_6 C21_6 124.2(9) . . ?
C20_6 C16_6 C21_6 127.9(9) . . ?
C17_6 C16_6 Ru1A_6 75.7(6) . . ?
C20_6 C16_6 Ru1A_6 74.7(6) . . ?
C21_6 C16_6 Ru1A_6 124.6(8) . . ?
C18_6 C17_6 C16_6 106.2(9) . . ?
C18_6 C17_6 C22_6 130.6(11) . . ?
C16_6 C17_6 C22_6 123.1(11) . . ?
C18_6 C17_6 Ru1A_6 72.9(6) . . ?
C16_6 C17_6 Ru1A_6 67.2(5) . . ?
C22_6 C17_6 Ru1A_6 127.7(8) . . ?
C17_6 C18_6 C23_6 129.7(13) . . ?
C17_6 C18_6 C19_6 107.6(10) . . ?
C23_6 C18_6 C19_6 122.7(13) . . ?
C17_6 C18_6 Ru1A_6 71.5(6) . . ?
C23_6 C18_6 Ru1A_6 126.3(9) . . ?
C19_6 C18_6 Ru1A_6 69.4(6) . . ?
C20_6 C19_6 C18_6 109.2(11) . . ?
C20_6 C19_6 C24_6 127.9(12) . . ?
C18_6 C19_6 C24_6 122.3(12) . . ?
C20_6 C19_6 Ru1A_6 74.1(7) . . ?
C18_6 C19_6 Ru1A_6 73.9(7) . . ?
C24_6 C19_6 Ru1A_6 125.5(8) . . ?
C19_6 C20_6 C16_6 109.5(10) . . ?
C19_6 C20_6 C25_6 129.6(11) . . ?
C16_6 C20_6 C25_6 120.7(10) . . ?
C19_6 C20_6 Ru1A_6 72.3(7) . . ?
C16_6 C20_6 Ru1A_6 67.8(6) . . ?
C25_6 C20_6 Ru1A_6 128.8(7) . . ?
C16_6 C21_6 H21A_6 109.5 . . ?
C16_6 C21_6 H21B_6 109.5 . . ?
H21A_6 C21_6 H21B_6 109.5 . . ?
C16_6 C21_6 H21C_6 109.5 . . ?
H21A_6 C21_6 H21C_6 109.5 . . ?
H21B_6 C21_6 H21C_6 109.5 . . ?
C17_6 C22_6 H22A_6 109.5 . . ?
C17_6 C22_6 H22B_6 109.5 . . ?
H22A_6 C22_6 H22B_6 109.5 . . ?
C17_6 C22_6 H22C_6 109.5 . . ?
H22A_6 C22_6 H22C_6 109.5 . . ?
H22B_6 C22_6 H22C_6 109.5 . . ?
C18_6 C23_6 H23A_6 109.5 . . ?
C18_6 C23_6 H23B_6 109.5 . . ?
H23A_6 C23_6 H23B_6 109.5 . . ?
C18_6 C23_6 H23C_6 109.5 . . ?
H23A_6 C23_6 H23C_6 109.5 . . ?
H23B_6 C23_6 H23C_6 109.5 . . ?
C19_6 C24_6 H24A_6 109.5 . . ?
C19_6 C24_6 H24B_6 109.5 . . ?
H24A_6 C24_6 H24B_6 109.5 . . ?
C19_6 C24_6 H24C_6 109.5 . . ?
H24A_6 C24_6 H24C_6 109.5 . . ?
H24B_6 C24_6 H24C_6 109.5 . . ?
C20_6 C25_6 H25A_6 109.5 . . ?
C20_6 C25_6 H25B_6 109.5 . . ?
H25A_6 C25_6 H25B_6 109.5 . . ?
C20_6 C25_6 H25C_6 109.5 . . ?
H25A_6 C25_6 H25C_6 109.5 . . ?
H25B_6 C25_6 H25C_6 109.5 . . ?
C15_6 O1_6 C9_6 114.9(10) . . ?
C1_6 Ru1A_6 C4_6 80.5(4) . . ?
C1_6 Ru1A_6 C5_6 91.5(4) . . ?
C4_6 Ru1A_6 C5_6 37.4(5) . . ?
C1_6 Ru1A_6 C16_6 105.1(4) . . ?
C4_6 Ru1A_6 C16_6 87.3(4) . . ?
C5_6 Ru1A_6 C16_6 118.8(5) . . ?
C1_6 Ru1A_6 C19_6 107.4(5) . . ?
C4_6 Ru1A_6 C19_6 147.9(5) . . ?
C5_6 Ru1A_6 C19_6 160.7(5) . . ?
C16_6 Ru1A_6 C19_6 60.7(4) . . ?
C1_6 Ru1A_6 C20_6 89.6(4) . . ?
C4_6 Ru1A_6 C20_6 118.6(5) . . ?
C5_6 Ru1A_6 C20_6 155.0(5) . . ?
C16_6 Ru1A_6 C20_6 37.5(3) . . ?
C19_6 Ru1A_6 C20_6 33.6(4) . . ?
C1_6 Ru1A_6 C17_6 142.3(4) . . ?
C4_6 Ru1A_6 C17_6 93.6(5) . . ?
C5_6 Ru1A_6 C17_6 106.3(5) . . ?
C16_6 Ru1A_6 C17_6 37.2(3) . . ?
C19_6 Ru1A_6 C17_6 60.7(4) . . ?
C20_6 Ru1A_6 C17_6 60.5(4) . . ?
C1_6 Ru1A_6 C18_6 144.1(5) . . ?
C4_6 Ru1A_6 C18_6 127.3(5) . . ?
C5_6 Ru1A_6 C18_6 124.5(6) . . ?
C16_6 Ru1A_6 C18_6 60.6(4) . . ?
C19_6 Ru1A_6 C18_6 36.7(4) . . ?
C20_6 Ru1A_6 C18_6 58.5(4) . . ?
C17_6 Ru1A_6 C18_6 35.6(4) . . ?
C1_6 Ru1A_6 Cl1A_6 94.3(4) . . ?
C4_6 Ru1A_6 Cl1A_6 121.0(5) . . ?
C5_6 Ru1A_6 Cl1A_6 84.8(5) . . ?
C16_6 Ru1A_6 Cl1A_6 148.3(4) . . ?
C19_6 Ru1A_6 Cl1A_6 89.9(5) . . ?
C20_6 Ru1A_6 Cl1A_6 120.1(5) . . ?
C17_6 Ru1A_6 Cl1A_6 119.8(4) . . ?
C18_6 Ru1A_6 Cl1A_6 89.1(4) . . ?

loop_
_geom_bond_atom_site_label_1
_geom_bond_atom_site_label_2
_geom_bond_distance
_geom_bond_site_symmetry_2
_geom_bond_publ_flag
C1_1 C2_1 1.489(15) . ?
C1_1 C8_1 1.495(13) . ?
C1_1 Ru1A_1 1.891(11) . ?
C2_1 C3_1 1.523(15) . ?
C2_1 H2A_1 0.9900 . ?
C2_1 H2B_1 0.9900 . ?
C3_1 C4_1 1.498(17) . ?
C3_1 H3A_1 0.9900 . ?
C3_1 H3B_1 0.9900 . ?
C4_1 C5_1 1.416(19) . ?
C4_1 Ru1A_1 2.138(11) . ?
C4_1 H4_1 1.0000 . ?
C5_1 C6_1 1.501(17) . ?
C5_1 C7_1 1.533(15) . ?
C5_1 Ru1A_1 2.181(10) . ?
C6_1 H6A_1 0.9800 . ?
C6_1 H6B_1 0.9800 . ?
C6_1 H6C_1 0.9800 . ?
C7_1 H7A_1 0.9800 . ?
C7_1 H7B_1 0.9800 . ?
C7_1 H7C_1 0.9800 . ?
C8_1 C9_1 1.552(14) . ?
C8_1 H8A_1 0.9900 . ?
C8_1 H8B_1 0.9900 . ?
C9_1 O1_1 1.421(14) . ?
C9_1 C14_1 1.546(15) . ?
C9_1 C10_1 1.569(15) . ?
C10_1 C11_1 1.520(15) . ?
C10_1 H10A_1 0.9900 . ?
C10_1 H10B_1 0.9900 . ?
C11_1 C12_1 1.508(15) . ?
C11_1 H11A_1 0.9900 . ?
C11_1 H11B_1 0.9900 . ?
C12_1 C13_1 1.551(16) . ?
C12_1 H12A_1 0.9900 . ?
C12_1 H12B_1 0.9900 . ?
C13_1 C14_1 1.539(15) . ?
C13_1 H13A_1 0.9900 . ?
C13_1 H13B_1 0.9900 . ?
C14_1 H14A_1 0.9900 . ?
C14_1 H14B_1 0.9900 . ?
C15_1 O1_1 1.450(15) . ?
C15_1 H15A_1 0.9800 . ?
C15_1 H15B_1 0.9800 . ?
C15_1 H15C_1 0.9800 . ?
C16_1 C20_1 1.406(15) . ?
C16_1 C17_1 1.440(17) . ?
C16_1 C21_1 1.541(16) . ?
C16_1 Ru1A_1 2.202(10) . ?
C17_1 C18_1 1.379(15) . ?
C17_1 C22_1 1.558(18) . ?
C17_1 Ru1A_1 2.320(11) . ?
C18_1 C19_1 1.450(18) . ?
C18_1 C23_1 1.467(15) . ?
C18_1 Ru1A_1 2.358(11) . ?
C19_1 C20_1 1.401(17) . ?
C19_1 C24_1 1.515(17) . ?
C19_1 Ru1A_1 2.323(12) . ?
C20_1 C25_1 1.49(2) . ?
C20_1 Ru1A_1 2.306(12) . ?
C21_1 H21A_1 0.9800 . ?
C21_1 H21B_1 0.9800 . ?
C21_1 H21C_1 0.9800 . ?
C22_1 H22A_1 0.9800 . ?
C22_1 H22B_1 0.9800 . ?
C22_1 H22C_1 0.9800 . ?
C23_1 H23A_1 0.9800 . ?
C23_1 H23B_1 0.9800 . ?
C23_1 H23C_1 0.9800 . ?
C24_1 H24A_1 0.9800 . ?
C24_1 H24B_1 0.9800 . ?
C24_1 H24C_1 0.9800 . ?
C25_1 H25A_1 0.9800 . ?
C25_1 H25B_1 0.9800 . ?
C25_1 H25C_1 0.9800 . ?
Cl1A_1 Ru1A_1 2.431(3) . ?
Cl1B_1 Ru1B_1 2.49(4) . ?
C1_2 C8_2 1.439(16) . ?
C1_2 C2_2 1.545(19) . ?
C1_2 Ru1A_2 1.861(14) . ?
C2_2 C3_2 1.570(17) . ?
C2_2 H2A_2 0.9900 . ?
C2_2 H2B_2 0.9900 . ?
C3_2 C4_2 1.502(19) . ?
C3_2 H3A_2 0.9900 . ?
C3_2 H3B_2 0.9900 . ?
C4_2 C5_2 1.392(19) . ?
C4_2 Ru1A_2 2.154(10) . ?
C4_2 H4_2 1.0000 . ?
C5_2 C7_2 1.525(17) . ?
C5_2 C6_2 1.57(2) . ?
C5_2 Ru1A_2 2.247(12) . ?
C6_2 H6A_2 0.9800 . ?
C6_2 H6B_2 0.9800 . ?
C6_2 H6C_2 0.9800 . ?
C7_2 H7A_2 0.9800 . ?
C7_2 H7B_2 0.9800 . ?
C7_2 H7C_2 0.9800 . ?
C8_2 C9_2 1.531(15) . ?
C8_2 H8A_2 0.9900 . ?
C8_2 H8B_2 0.9900 . ?
C9_2 O1_2 1.474(15) . ?
C9_2 C10_2 1.49(2) . ?
C9_2 C14_2 1.549(16) . ?
C10_2 C11_2 1.54(2) . ?
C10_2 H10A_2 0.9900 . ?
C10_2 H10B_2 0.9900 . ?
C11_2 C12_2 1.50(2) . ?
C11_2 H11A_2 0.9900 . ?
C11_2 H11B_2 0.9900 . ?
C12_2 C13_2 1.62(2) . ?
C12_2 H12A_2 0.9900 . ?
C12_2 H12B_2 0.9900 . ?
C13_2 C14_2 1.55(2) . ?
C13_2 H13A_2 0.9900 . ?
C13_2 H13B_2 0.9900 . ?
C14_2 H14A_2 0.9900 . ?
C14_2 H14B_2 0.9900 . ?
C15_2 O1_2 1.366(17) . ?
C15_2 H15A_2 0.9800 . ?
C15_2 H15B_2 0.9800 . ?
C15_2 H15C_2 0.9800 . ?
C16_2 C20_2 1.451(18) . ?
C16_2 C17_2 1.474(19) . ?
C16_2 C21_2 1.541(18) . ?
C16_2 Ru1A_2 2.235(13) . ?
C17_2 C18_2 1.447(19) . ?
C17_2 C22_2 1.542(18) . ?
C17_2 Ru1A_2 2.371(12) . ?
C18_2 C23_2 1.38(2) . ?
C18_2 C19_2 1.42(2) . ?
C18_2 Ru1A_2 2.356(13) . ?
C19_2 C20_2 1.427(19) . ?
C19_2 C24_2 1.548(19) . ?
C19_2 Ru1A_2 2.262(12) . ?
C20_2 C25_2 1.33(2) . ?
C20_2 Ru1A_2 2.316(12) . ?
C21_2 H21A_2 0.9800 . ?
C21_2 H21B_2 0.9800 . ?
C21_2 H21C_2 0.9800 . ?
C22_2 H22A_2 0.9800 . ?
C22_2 H22B_2 0.9800 . ?
C22_2 H22C_2 0.9800 . ?
C23_2 H23A_2 0.9800 . ?
C23_2 H23B_2 0.9800 . ?
C23_2 H23C_2 0.9800 . ?
C24_2 H24A_2 0.9800 . ?
C24_2 H24B_2 0.9800 . ?
C24_2 H24C_2 0.9800 . ?
C25_2 H25A_2 0.9800 . ?
C25_2 H25B_2 0.9800 . ?
C25_2 H25C_2 0.9800 . ?
Cl1A_2 Ru1A_2 2.439(5) . ?
Cl1B_2 Ru1B_2 2.39(2) . ?
C1_3 C8_3 1.453(16) . ?
C1_3 C2_3 1.533(16) . ?
C1_3 Ru1A_3 1.886(12) . ?
C2_3 C3_3 1.551(17) . ?
C2_3 H2A_3 0.9900 . ?
C2_3 H2B_3 0.9900 . ?
C3_3 C4_3 1.49(2) . ?
C3_3 H3A_3 0.9900 . ?
C3_3 H3B_3 0.9900 . ?
C4_3 C5_3 1.44(2) . ?
C4_3 Ru1A_3 2.220(14) . ?
C4_3 H4_3 1.0000 . ?
C5_3 C6_3 1.51(2) . ?
C5_3 C7_3 1.519(18) . ?
C5_3 Ru1A_3 2.298(14) . ?
C6_3 H6A_3 0.9800 . ?
C6_3 H6B_3 0.9800 . ?
C6_3 H6C_3 0.9800 . ?
C7_3 H7A_3 0.9800 . ?
C7_3 H7B_3 0.9800 . ?
C7_3 H7C_3 0.9800 . ?
C8_3 C9_3 1.532(16) . ?
C8_3 H8A_3 0.9900 . ?
C8_3 H8B_3 0.9900 . ?
C9_3 O1_3 1.370(15) . ?
C9_3 C14_3 1.583(16) . ?
C9_3 C10_3 1.592(17) . ?
C10_3 C11_3 1.526(17) . ?
C10_3 H10A_3 0.9900 . ?
C10_3 H10B_3 0.9900 . ?
C11_3 C12_3 1.512(17) . ?
C11_3 H11A_3 0.9900 . ?
C11_3 H11B_3 0.9900 . ?
C12_3 C13_3 1.505(18) . ?
C12_3 H12A_3 0.9900 . ?
C12_3 H12B_3 0.9900 . ?
C13_3 C14_3 1.512(18) . ?
C13_3 H13A_3 0.9900 . ?
C13_3 H13B_3 0.9900 . ?
C14_3 H14A_3 0.9900 . ?
C14_3 H14B_3 0.9900 . ?
C15_3 O1_3 1.51(2) . ?
C15_3 H15A_3 0.9800 . ?
C15_3 H15B_3 0.9800 . ?
C15_3 H15C_3 0.9800 . ?
C16_3 C20_3 1.46(2) . ?
C16_3 C17_3 1.48(2) . ?
C16_3 C21_3 1.62(2) . ?
C16_3 Ru1A_3 2.165(12) . ?
C17_3 C18_3 1.42(2) . ?
C17_3 C22_3 1.59(2) . ?
C17_3 Ru1A_3 2.326(14) . ?
C18_3 C19_3 1.44(2) . ?
C18_3 C23_3 1.47(2) . ?
C18_3 Ru1A_3 2.325(15) . ?
C19_3 C20_3 1.40(2) . ?
C19_3 C24_3 1.47(2) . ?
C19_3 Ru1A_3 2.238(15) . ?
C20_3 C25_3 1.41(3) . ?
C20_3 Ru1A_3 2.238(16) . ?
C21_3 H21A_3 0.9800 . ?
C21_3 H21B_3 0.9800 . ?
C21_3 H21C_3 0.9800 . ?
C22_3 H22A_3 0.9800 . ?
C22_3 H22B_3 0.9800 . ?
C22_3 H22C_3 0.9800 . ?
C23_3 H23A_3 0.9800 . ?
C23_3 H23B_3 0.9800 . ?
C23_3 H23C_3 0.9800 . ?
C24_3 H24A_3 0.9800 . ?
C24_3 H24B_3 0.9800 . ?
C24_3 H24C_3 0.9800 . ?
C25_3 H25A_3 0.9800 . ?
C25_3 H25B_3 0.9800 . ?
C25_3 H25C_3 0.9800 . ?
Cl1A_3 Ru1A_3 2.448(4) . ?
Cl1B_3 Ru1B_3 2.366(13) . ?
C1_4 C8_4 1.511(15) . ?
C1_4 C2_4 1.524(15) . ?
C1_4 Ru1A_4 1.874(10) . ?
C2_4 C3_4 1.505(16) . ?
C2_4 H2A_4 0.9900 . ?
C2_4 H2B_4 0.9900 . ?
C3_4 C4_4 1.54(2) . ?
C3_4 H3A_4 0.9900 . ?
C3_4 H3B_4 0.9900 . ?
C4_4 C5_4 1.388(19) . ?
C4_4 Ru1A_4 2.213(12) . ?
C4_4 H4_4 1.0000 . ?
C5_4 C7_4 1.552(16) . ?
C5_4 C6_4 1.553(19) . ?
C5_4 Ru1A_4 2.232(13) . ?
C6_4 H6A_4 0.9800 . ?
C6_4 H6B_4 0.9800 . ?
C6_4 H6C_4 0.9800 . ?
C7_4 H7A_4 0.9800 . ?
C7_4 H7B_4 0.9800 . ?
C7_4 H7C_4 0.9800 . ?
C8_4 C9_4 1.582(15) . ?
C8_4 H8A_4 0.9900 . ?
C8_4 H8B_4 0.9900 . ?
C9_4 O1_4 1.448(14) . ?
C9_4 C10_4 1.482(16) . ?
C9_4 C14_4 1.534(16) . ?
C10_4 C11_4 1.533(14) . ?
C10_4 H10A_4 0.9900 . ?
C10_4 H10B_4 0.9900 . ?
C11_4 C12_4 1.500(19) . ?
C11_4 H11A_4 0.9900 . ?
C11_4 H11B_4 0.9900 . ?
C12_4 C13_4 1.510(19) . ?
C12_4 H12A_4 0.9900 . ?
C12_4 H12B_4 0.9900 . ?
C13_4 C14_4 1.534(15) . ?
C13_4 H13A_4 0.9900 . ?
C13_4 H13B_4 0.9900 . ?
C14_4 H14A_4 0.9900 . ?
C14_4 H14B_4 0.9900 . ?
C15_4 O1_4 1.401(18) . ?
C15_4 H15A_4 0.9800 . ?
C15_4 H15B_4 0.9800 . ?
C15_4 H15C_4 0.9800 . ?
C16_4 C20_4 1.432(15) . ?
C16_4 C17_4 1.476(16) . ?
C16_4 C21_4 1.512(17) . ?
C16_4 Ru1A_4 2.254(10) . ?
C17_4 C18_4 1.439(19) . ?
C17_4 C22_4 1.487(19) . ?
C17_4 Ru1A_4 2.354(12) . ?
C18_4 C19_4 1.445(17) . ?
C18_4 C23_4 1.458(18) . ?
C18_4 Ru1A_4 2.338(13) . ?
C19_4 C20_4 1.34(2) . ?
C19_4 C24_4 1.503(18) . ?
C19_4 Ru1A_4 2.237(14) . ?
C20_4 C25_4 1.547(18) . ?
C20_4 Ru1A_4 2.281(13) . ?
C21_4 H21A_4 0.9800 . ?
C21_4 H21B_4 0.9800 . ?
C21_4 H21C_4 0.9800 . ?
C22_4 H22A_4 0.9800 . ?
C22_4 H22B_4 0.9800 . ?
C22_4 H22C_4 0.9800 . ?
C23_4 H23A_4 0.9800 . ?
C23_4 H23B_4 0.9800 . ?
C23_4 H23C_4 0.9800 . ?
C24_4 H24A_4 0.9800 . ?
C24_4 H24B_4 0.9800 . ?
C24_4 H24C_4 0.9800 . ?
C25_4 H25A_4 0.9800 . ?
C25_4 H25B_4 0.9800 . ?
C25_4 H25C_4 0.9800 . ?
Cl1A_4 Ru1A_4 2.401(4) . ?
Cl1B_4 Ru1B_4 2.50(2) . ?
C1_5 C8_5 1.45(2) . ?
C1_5 C2_5 1.56(2) . ?
C1_5 Ru1A_5 1.969(16) . ?
C2_5 C3_5 1.63(2) . ?
C2_5 H2A_5 0.9900 . ?
C2_5 H2B_5 0.9900 . ?
C3_5 C4_5 1.58(2) . ?
C3_5 H3A_5 0.9900 . ?
C3_5 H3B_5 0.9900 . ?
C4_5 C5_5 1.33(2) . ?
C4_5 Ru1A_5 2.174(12) . ?
C4_5 H4_5 1.0000 . ?
C5_5 C7_5 1.54(2) . ?
C5_5 C6_5 1.63(2) . ?
C5_5 Ru1A_5 2.199(15) . ?
C6_5 H6A_5 0.9800 . ?
C6_5 H6B_5 0.9800 . ?
C6_5 H6C_5 0.9800 . ?
C7_5 H7A_5 0.9800 . ?
C7_5 H7B_5 0.9800 . ?
C7_5 H7C_5 0.9800 . ?
C8_5 C9_5 1.54(2) . ?
C8_5 H8A_5 0.9900 . ?
C8_5 H8B_5 0.9900 . ?
C9_5 O1_5 1.381(18) . ?
C9_5 C10_5 1.475(19) . ?
C9_5 C14_5 1.56(2) . ?
C10_5 C11_5 1.56(2) . ?
C10_5 H10A_5 0.9900 . ?
C10_5 H10B_5 0.9900 . ?
C11_5 C12_5 1.48(2) . ?
C11_5 H11A_5 0.9900 . ?
C11_5 H11B_5 0.9900 . ?
C12_5 C13_5 1.39(2) . ?
C12_5 H12A_5 0.9900 . ?
C12_5 H12B_5 0.9900 . ?
C13_5 C14_5 1.44(2) . ?
C13_5 H13A_5 0.9900 . ?
C13_5 H13B_5 0.9900 . ?
C14_5 H14A_5 0.9900 . ?
C14_5 H14B_5 0.9900 . ?
C15_5 O1_5 1.370(19) . ?
C15_5 H15A_5 0.9800 . ?
C15_5 H15B_5 0.9800 . ?
C15_5 H15C_5 0.9800 . ?
C16_5 C20_5 1.39(2) . ?
C16_5 C17_5 1.51(2) . ?
C16_5 C21_5 1.519(19) . ?
C16_5 Ru1A_5 2.232(15) . ?
C17_5 C22_5 1.39(2) . ?
C17_5 C18_5 1.49(2) . ?
C17_5 Ru1A_5 2.312(17) . ?
C18_5 C23_5 1.40(2) . ?
C18_5 C19_5 1.43(2) . ?
C18_5 Ru1A_5 2.364(16) . ?
C19_5 C20_5 1.410(19) . ?
C19_5 C24_5 1.481(19) . ?
C19_5 Ru1A_5 2.257(13) . ?
C20_5 C25_5 1.52(2) . ?
C20_5 Ru1A_5 2.300(14) . ?
C21_5 H21A_5 0.9800 . ?
C21_5 H21B_5 0.9800 . ?
C21_5 H21C_5 0.9800 . ?
C22_5 H22A_5 0.9800 . ?
C22_5 H22B_5 0.9800 . ?
C22_5 H22C_5 0.9800 . ?
C23_5 H23A_5 0.9800 . ?
C23_5 H23B_5 0.9800 . ?
C23_5 H23C_5 0.9800 . ?
C24_5 H24A_5 0.9800 . ?
C24_5 H24B_5 0.9800 . ?
C24_5 H24C_5 0.9800 . ?
C25_5 H25A_5 0.9800 . ?
C25_5 H25B_5 0.9800 . ?
C25_5 H25C_5 0.9800 . ?
Cl1_5 Ru1A_5 2.425(5) . ?
Cl1B_5 Ru1B_5 2.37(2) . ?
C1_6 C8_6 1.500(13) . ?
C1_6 C2_6 1.514(14) . ?
C1_6 Ru1A_6 1.905(11) . ?
C2_6 C3_6 1.500(15) . ?
C2_6 H2A_6 0.9900 . ?
C2_6 H2B_6 0.9900 . ?
C3_6 C4_6 1.55(2) . ?
C3_6 H3A_6 0.9900 . ?
C3_6 H3B_6 0.9900 . ?
C4_6 C5_6 1.379(19) . ?
C4_6 Ru1A_6 2.132(13) . ?
C4_6 H4_6 1.0000 . ?
C5_6 C7_6 1.541(16) . ?
C5_6 C6_6 1.580(17) . ?
C5_6 Ru1A_6 2.171(13) . ?
C6_6 H6A_6 0.9800 . ?
C6_6 H6B_6 0.9800 . ?
C6_6 H6C_6 0.9800 . ?
C7_6 H7A_6 0.9800 . ?
C7_6 H7B_6 0.9800 . ?
C7_6 H7C_6 0.9800 . ?
C8_6 C9_6 1.584(15) . ?
C8_6 H8A_6 0.9900 . ?
C8_6 H8B_6 0.9900 . ?
C9_6 O1_6 1.445(13) . ?
C9_6 C14_6 1.507(14) . ?
C9_6 C10_6 1.511(16) . ?
C10_6 C11_6 1.542(14) . ?
C10_6 H10A_6 0.9900 . ?
C10_6 H10B_6 0.9900 . ?
C11_6 C12_6 1.536(18) . ?
C11_6 H11A_6 0.9900 . ?
C11_6 H11B_6 0.9900 . ?
C12_6 C13_6 1.503(16) . ?
C12_6 H12A_6 0.9900 . ?
C12_6 H12B_6 0.9900 . ?
C13_6 C14_6 1.541(13) . ?
C13_6 H13A_6 0.9900 . ?
C13_6 H13B_6 0.9900 . ?
C14_6 H14A_6 0.9900 . ?
C14_6 H14B_6 0.9900 . ?
C15_6 O1_6 1.385(17) . ?
C15_6 H15A_6 0.9800 . ?
C15_6 H15B_6 0.9800 . ?
C15_6 H15C_6 0.9800 . ?
C16_6 C17_6 1.457(14) . ?
C16_6 C20_6 1.462(14) . ?
C16_6 C21_6 1.490(15) . ?
C16_6 Ru1A_6 2.224(9) . ?
C17_6 C18_6 1.435(17) . ?
C17_6 C22_6 1.489(16) . ?
C17_6 Ru1A_6 2.338(11) . ?
C18_6 C23_6 1.446(17) . ?
C18_6 C19_6 1.466(18) . ?
C18_6 Ru1A_6 2.355(11) . ?
C19_6 C20_6 1.333(18) . ?
C19_6 C24_6 1.500(17) . ?
C19_6 Ru1A_6 2.294(12) . ?
C20_6 C25_6 1.547(16) . ?
C20_6 Ru1A_6 2.316(11) . ?
C21_6 H21A_6 0.9800 . ?
C21_6 H21B_6 0.9800 . ?
C21_6 H21C_6 0.9800 . ?
C22_6 H22A_6 0.9800 . ?
C22_6 H22B_6 0.9800 . ?
C22_6 H22C_6 0.9800 . ?
C23_6 H23A_6 0.9800 . ?
C23_6 H23B_6 0.9800 . ?
C23_6 H23C_6 0.9800 . ?
C24_6 H24A_6 0.9800 . ?
C24_6 H24B_6 0.9800 . ?
C24_6 H24C_6 0.9800 . ?
C25_6 H25A_6 0.9800 . ?
C25_6 H25B_6 0.9800 . ?
C25_6 H25C_6 0.9800 . ?
Cl1A_6 Ru1A_6 2.472(10) . ?
Cl1B_6 Ru1B_6 2.27(2) . ?
